data_1507727
loop_
_publ_author_name
'Anabuki, Shoma'
'Tokuji, Sumito'
'Aratani, Naoki'
'Osuka, Atsuhiro'

_publ_section_title
;
 Direct meso-Alkynylation of Porphyrins Doubly Assisted by Pyridyl
 Coordination.
;
_journal_issue 11
_journal_name_full 'Organic letters'
_journal_page_first 2778
_journal_page_last 2781
_journal_paper_doi 10.1021/ol301005b
_journal_volume 14
_journal_year 2012
_chemical_formula_moiety '2(C80 H82 N6 Ni), 0.63(C2 H4 Cl2), 3(C2 H3 N), 0.37(C O)'
_chemical_formula_sum 'C83.82 H87.76 Cl0.63 N7.5 Ni O0.18'
_chemical_formula_weight 1284.17
_chemical_name_systematic
; 
 ? 
;
_space_group_IT_number 2
_symmetry_cell_setting triclinic
_symmetry_Int_Tables_number 2
_symmetry_space_group_name_Hall '-P 1'
_symmetry_space_group_name_H-M 'P -1'
_atom_sites_solution_hydrogens geom
_atom_sites_solution_primary direct
_atom_sites_solution_secondary difmap
_audit_creation_method SHELXL-97
_cell_angle_alpha 98.9918(7)
_cell_angle_beta 104.1374(7)
_cell_angle_gamma 94.1415(7)
_cell_formula_units_Z 4
_cell_length_a 14.6275(3)
_cell_length_b 20.5197(4)
_cell_length_c 24.8238(4)
_cell_measurement_reflns_used 45513
_cell_measurement_temperature 93(2)
_cell_measurement_theta_max 68.18
_cell_measurement_theta_min 3.23
_cell_volume 7088.9(2)
_computing_structure_refinement 'SHELXL-97 (Sheldrick, 1997)'
_computing_structure_solution 'SHELXS-97 (Sheldrick, 1990)'
_diffrn_ambient_temperature 93(2)
_diffrn_detector_area_resol_mean 10.00
_diffrn_measured_fraction_theta_full 0.977
_diffrn_measured_fraction_theta_max 0.977
_diffrn_measurement_device_type 'Rigaku RAXIS-RAPID II'
_diffrn_measurement_method \w
_diffrn_radiation_monochromator graphite
_diffrn_radiation_source 'fine-focus sealed tube'
_diffrn_radiation_type CuK\a
_diffrn_radiation_wavelength 1.54187
_diffrn_reflns_av_R_equivalents 0.0573
_diffrn_reflns_av_sigmaI/netI 0.0717
_diffrn_reflns_limit_h_max 17
_diffrn_reflns_limit_h_min -16
_diffrn_reflns_limit_k_max 24
_diffrn_reflns_limit_k_min -24
_diffrn_reflns_limit_l_max 29
_diffrn_reflns_limit_l_min -29
_diffrn_reflns_number 78488
_diffrn_reflns_theta_full 66.00
_diffrn_reflns_theta_max 66.00
_diffrn_reflns_theta_min 3.13
_exptl_absorpt_coefficient_mu 0.995
_exptl_absorpt_correction_T_max 0.9070
_exptl_absorpt_correction_T_min 0.8258
_exptl_absorpt_correction_type multi-scan
_exptl_absorpt_process_details
;Higashi, T. (1995). 
 Program for Absorption Correction.
 Rigaku Corporation, Tokyo, Japan.
;
_exptl_crystal_colour green
_exptl_crystal_density_diffrn 1.203
_exptl_crystal_density_method 'not measured'
_exptl_crystal_description prism
_exptl_crystal_F_000 2733
_exptl_crystal_size_max 0.20
_exptl_crystal_size_mid 0.10
_exptl_crystal_size_min 0.10
_refine_diff_density_max 0.880
_refine_diff_density_min -0.623
_refine_diff_density_rms 0.062
_refine_ls_extinction_method none
_refine_ls_goodness_of_fit_ref 1.077
_refine_ls_hydrogen_treatment constr
_refine_ls_matrix_type full
_refine_ls_number_parameters 1718
_refine_ls_number_reflns 24129
_refine_ls_number_restraints 10
_refine_ls_restrained_S_all 1.098
_refine_ls_R_factor_all 0.0949
_refine_ls_R_factor_gt 0.0648
_refine_ls_shift/su_max 0.002
_refine_ls_shift/su_mean 0.000
_refine_ls_structure_factor_coef Fsqd
_refine_ls_weighting_details 'calc w=1/[\s^2^(Fo^2^)+(0.0861P)^2^+3.8449P] where P=(Fo^2^+2Fc^2^)/3'
_refine_ls_weighting_scheme calc
_refine_ls_wR_factor_gt 0.1664
_refine_ls_wR_factor_ref 0.1911
_reflns_number_gt 16398
_reflns_number_total 24129
_reflns_threshold_expression >2sigma(I)
_cod_data_source_file ol301005b_si_003.cif
_cod_data_source_block 20111ana
_cod_depositor_comments
;
The following automatic conversions were performed:

'_symmetry_cell_setting' value 'Triclinic' changed to 'triclinic'
according to /home/saulius/struct/CIF-dictionaries/cif_core.dic
dictionary named 'cif_core.dic' version 2.4.1 from 2010-06-29.

Automatic conversion script
Id: cif_fix_values 1715 2011-07-08 13:25:40Z adriana 
;
_cod_original_sg_symbol_H-M P-1
_cod_original_formula_sum 'C83.82 H87.76 Cl0.63 N7.50 Ni O0.18'
_cod_database_code 1507727

loop_
_symmetry_equiv_pos_as_xyz
'x, y, z'
'-x, -y, -z'

loop_
_atom_site_label
_atom_site_type_symbol
_atom_site_fract_x
_atom_site_fract_y
_atom_site_fract_z
_atom_site_U_iso_or_equiv
_atom_site_adp_type
_atom_site_occupancy
_atom_site_symmetry_multiplicity
_atom_site_calc_flag
_atom_site_refinement_flags
_atom_site_disorder_assembly
_atom_site_disorder_group
C1 C 0.6648(3) -0.01847(16) 0.87567(14) 0.0328(8) Uani 1 1 d . . .
C2 C 0.7068(3) -0.07841(17) 0.87760(14) 0.0386(9) Uani 1 1 d . . .
H1 H 0.6755 -0.1202 0.8788 0.046 Uiso 1 1 calc R . .
C3 C 0.7987(3) -0.06621(17) 0.87746(15) 0.0405(9) Uani 1 1 d . . .
C4 C 0.8162(3) 0.00464(17) 0.87767(14) 0.0354(8) Uani 1 1 d . . .
C5 C 0.9010(3) 0.04049(17) 0.87808(14) 0.0352(8) Uani 1 1 d . . .
C6 C 0.9200(3) 0.10796(17) 0.90177(14) 0.0349(8) Uani 1 1 d . . .
C7 C 1.0124(3) 0.14308(18) 0.92743(14) 0.0376(8) Uani 1 1 d . . .
C8 C 0.9994(3) 0.20176(17) 0.95684(14) 0.0362(8) Uani 1 1 d . . .
H2 H 1.0481 0.2343 0.9805 0.043 Uiso 1 1 calc R . .
C9 C 0.8999(2) 0.20600(16) 0.94599(13) 0.0320(8) Uani 1 1 d . . .
C10 C 0.8564(2) 0.26149(16) 0.96104(13) 0.0313(8) Uani 1 1 d . . .
C11 C 0.7622(2) 0.26699(15) 0.93342(13) 0.0299(7) Uani 1 1 d . . .
C12 C 0.7219(2) 0.32868(16) 0.93306(14) 0.0327(8) Uani 1 1 d . . .
H3 H 0.7495 0.3703 0.9559 0.039 Uiso 1 1 calc R . .
C13 C 0.6376(3) 0.31639(16) 0.89421(14) 0.0335(8) Uani 1 1 d . . .
H4 H 0.5960 0.3483 0.8834 0.040 Uiso 1 1 calc R . .
C14 C 0.6219(2) 0.24649(15) 0.87213(13) 0.0295(7) Uani 1 1 d . . .
C15 C 0.5389(2) 0.21231(15) 0.83685(13) 0.0301(7) Uani 1 1 d . . .
C16 C 0.5193(3) 0.14395(16) 0.83138(13) 0.0320(8) Uani 1 1 d . . .
C17 C 0.4271(3) 0.10754(16) 0.80965(15) 0.0372(8) Uani 1 1 d . . .
H5 H 0.3719 0.1235 0.7895 0.045 Uiso 1 1 calc R . .
C18 C 0.4328(3) 0.04629(17) 0.82283(15) 0.0383(8) Uani 1 1 d . . .
H6 H 0.3819 0.0119 0.8155 0.046 Uiso 1 1 calc R . .
C19 C 0.5300(3) 0.04319(15) 0.84994(14) 0.0325(8) Uani 1 1 d . . .
C20 C 0.5683(3) -0.01385(16) 0.86427(13) 0.0331(8) Uani 1 1 d . . .
C21 C 0.9106(2) 0.31851(16) 1.00491(14) 0.0325(8) Uani 1 1 d . . .
C22 C 0.9935(2) 0.35286(16) 1.00069(14) 0.0339(8) Uani 1 1 d . . .
H7 H 1.0152 0.3416 0.9677 0.041 Uiso 1 1 calc R . .
C23 C 1.0453(3) 0.40349(17) 1.04392(14) 0.0358(8) Uani 1 1 d . . .
C24 C 1.0113(3) 0.41941(17) 1.09158(14) 0.0373(8) Uani 1 1 d . . .
H8 H 1.0466 0.4533 1.1216 0.045 Uiso 1 1 calc R . .
C25 C 0.9272(3) 0.38723(16) 1.09679(14) 0.0358(8) Uani 1 1 d . . .
C26 C 0.8781(3) 0.33721(16) 1.05281(14) 0.0340(8) Uani 1 1 d . . .
H9 H 0.8205 0.3149 1.0554 0.041 Uiso 1 1 calc R . .
C27 C 1.1382(3) 0.43777(17) 1.03847(15) 0.0390(8) Uani 1 1 d . . .
C28 C 1.2110(3) 0.38682(18) 1.04100(17) 0.0460(9) Uani 1 1 d . . .
H10 H 1.2214 0.3712 1.0771 0.069 Uiso 1 1 calc R . .
H11 H 1.2711 0.4078 1.0375 0.069 Uiso 1 1 calc R . .
H12 H 1.1867 0.3491 1.0100 0.069 Uiso 1 1 calc R . .
C29 C 1.1788(3) 0.49767(18) 1.08620(17) 0.0480(10) Uani 1 1 d . . .
H13 H 1.1898 0.4830 1.1227 0.072 Uiso 1 1 calc R . .
H14 H 1.1336 0.5307 1.0846 0.072 Uiso 1 1 calc R . .
H15 H 1.2389 0.5175 1.0817 0.072 Uiso 1 1 calc R . .
C30 C 1.1231(3) 0.46247(19) 0.98189(16) 0.0457(9) Uani 1 1 d . . .
H16 H 1.0977 0.4250 0.9507 0.068 Uiso 1 1 calc R . .
H17 H 1.1839 0.4824 0.9785 0.068 Uiso 1 1 calc R . .
H18 H 1.0782 0.4958 0.9804 0.068 Uiso 1 1 calc R . .
C31 C 0.8911(3) 0.40436(17) 1.15004(15) 0.0419(9) Uani 1 1 d . . .
C32 C 0.9049(3) 0.34733(19) 1.18349(16) 0.0565(12) Uani 1 1 d . . .
H19 H 0.8822 0.3579 1.2175 0.085 Uiso 1 1 calc R . .
H20 H 0.9724 0.3414 1.1943 0.085 Uiso 1 1 calc R . .
H21 H 0.8688 0.3063 1.1600 0.085 Uiso 1 1 calc R . .
C33 C 0.9454(3) 0.46832(19) 1.18886(17) 0.0586(12) Uani 1 1 d . . .
H22 H 0.9205 0.4774 1.2222 0.088 Uiso 1 1 calc R . .
H23 H 0.9375 0.5055 1.1684 0.088 Uiso 1 1 calc R . .
H24 H 1.0130 0.4628 1.2008 0.088 Uiso 1 1 calc R . .
C34 C 0.7857(3) 0.4138(2) 1.13353(18) 0.0592(12) Uani 1 1 d . . .
H25 H 0.7635 0.4246 1.1677 0.089 Uiso 1 1 calc R . .
H26 H 0.7493 0.3726 1.1103 0.089 Uiso 1 1 calc R . .
H27 H 0.7767 0.4500 1.1120 0.089 Uiso 1 1 calc R . .
C35 C 0.4610(2) 0.24989(15) 0.80931(13) 0.0307(7) Uani 1 1 d . . .
C36 C 0.4434(2) 0.25107(15) 0.75188(14) 0.0322(8) Uani 1 1 d . . .
H28 H 0.4818 0.2292 0.7307 0.039 Uiso 1 1 calc R . .
C37 C 0.3699(2) 0.28396(16) 0.72486(14) 0.0325(8) Uani 1 1 d . . .
C38 C 0.3142(2) 0.31464(16) 0.75725(14) 0.0330(8) Uani 1 1 d . . .
H29 H 0.2639 0.3371 0.7395 0.040 Uiso 1 1 calc R . .
C39 C 0.3298(2) 0.31362(16) 0.81489(14) 0.0344(8) Uani 1 1 d . . .
C40 C 0.4045(2) 0.28096(16) 0.84024(14) 0.0333(8) Uani 1 1 d . . .
H30 H 0.4169 0.2800 0.8795 0.040 Uiso 1 1 calc R . .
C41 C 0.3470(3) 0.28600(17) 0.66161(14) 0.0364(8) Uani 1 1 d . . .
C42 C 0.4170(3) 0.2519(2) 0.63262(15) 0.0496(10) Uani 1 1 d . . .
H31 H 0.3995 0.2546 0.5924 0.074 Uiso 1 1 calc R . .
H32 H 0.4148 0.2052 0.6369 0.074 Uiso 1 1 calc R . .
H33 H 0.4814 0.2742 0.6501 0.074 Uiso 1 1 calc R . .
C43 C 0.3496(3) 0.35859(18) 0.65228(15) 0.0477(10) Uani 1 1 d . . .
H34 H 0.3052 0.3812 0.6704 0.071 Uiso 1 1 calc R . .
H35 H 0.3312 0.3593 0.6117 0.071 Uiso 1 1 calc R . .
H36 H 0.4139 0.3813 0.6688 0.071 Uiso 1 1 calc R . .
C44 C 0.2466(3) 0.2505(2) 0.63297(16) 0.0495(10) Uani 1 1 d . . .
H37 H 0.2010 0.2716 0.6510 0.074 Uiso 1 1 calc R . .
H38 H 0.2447 0.2037 0.6368 0.074 Uiso 1 1 calc R . .
H39 H 0.2301 0.2538 0.5928 0.074 Uiso 1 1 calc R . .
C45 C 0.2676(3) 0.34716(17) 0.85047(15) 0.0382(8) Uani 1 1 d . . .
C46 C 0.1849(3) 0.3752(3) 0.81506(19) 0.0681(13) Uani 1 1 d . . .
H40 H 0.2091 0.4079 0.7956 0.102 Uiso 1 1 calc R . .
H41 H 0.1483 0.3966 0.8396 0.102 Uiso 1 1 calc R . .
H42 H 0.1439 0.3391 0.7871 0.102 Uiso 1 1 calc R . .
C47 C 0.3284(3) 0.4042(2) 0.89458(18) 0.0592(12) Uani 1 1 d . . .
H43 H 0.3820 0.3870 0.9182 0.089 Uiso 1 1 calc R . .
H44 H 0.2899 0.4246 0.9183 0.089 Uiso 1 1 calc R . .
H45 H 0.3524 0.4375 0.8755 0.089 Uiso 1 1 calc R . .
C48 C 0.2284(3) 0.2969(2) 0.88072(19) 0.0593(12) Uani 1 1 d . . .
H46 H 0.2811 0.2784 0.9039 0.089 Uiso 1 1 calc R . .
H47 H 0.1871 0.2609 0.8528 0.089 Uiso 1 1 calc R . .
H48 H 0.1918 0.3189 0.9050 0.089 Uiso 1 1 calc R . .
C49 C 0.5045(3) -0.07517(16) 0.86153(14) 0.0338(8) Uani 1 1 d . . .
C50 C 0.4904(3) -0.12774(16) 0.81638(14) 0.0389(9) Uani 1 1 d . . .
H49 H 0.5170 -0.1227 0.7858 0.047 Uiso 1 1 calc R . .
C51 C 0.4378(3) -0.18750(17) 0.81528(15) 0.0396(9) Uani 1 1 d . . .
C52 C 0.3994(3) -0.19312(17) 0.86059(14) 0.0393(9) Uani 1 1 d . . .
H50 H 0.3639 -0.2337 0.8605 0.047 Uiso 1 1 calc R . .
C53 C 0.4115(3) -0.14090(16) 0.90631(14) 0.0360(8) Uani 1 1 d . A .
C54 C 0.4642(3) -0.08253(16) 0.90571(14) 0.0355(8) Uani 1 1 d . . .
H51 H 0.4731 -0.0465 0.9363 0.043 Uiso 1 1 calc R . .
C55 C 0.4294(3) -0.24482(17) 0.76565(15) 0.0429(9) Uani 1 1 d . . .
C56 C 0.3905(3) -0.2218(2) 0.70989(15) 0.0512(10) Uani 1 1 d . . .
H52 H 0.4320 -0.1834 0.7073 0.077 Uiso 1 1 calc R . .
H53 H 0.3265 -0.2093 0.7080 0.077 Uiso 1 1 calc R . .
H54 H 0.3878 -0.2580 0.6785 0.077 Uiso 1 1 calc R . .
C57 C 0.3643(3) -0.30508(17) 0.76877(17) 0.0498(10) Uani 1 1 d . . .
H55 H 0.3889 -0.3204 0.8044 0.075 Uiso 1 1 calc R . .
H56 H 0.3620 -0.3408 0.7371 0.075 Uiso 1 1 calc R . .
H57 H 0.3003 -0.2926 0.7668 0.075 Uiso 1 1 calc R . .
C58 C 0.5296(3) -0.26545(19) 0.76821(17) 0.0507(10) Uani 1 1 d . . .
H58 H 0.5719 -0.2272 0.7660 0.076 Uiso 1 1 calc R . .
H59 H 0.5263 -0.3013 0.7364 0.076 Uiso 1 1 calc R . .
H60 H 0.5543 -0.2809 0.8038 0.076 Uiso 1 1 calc R . .
C59 C 0.3691(3) -0.15018(17) 0.95555(15) 0.0402(9) Uani 1 1 d . . .
C60 C 0.3930(5) -0.0903(3) 1.0023(2) 0.0438(17) Uani 0.726(8) 1 d P A 1
H61 H 0.3638 -0.0987 1.0325 0.066 Uiso 0.726(8) 1 calc PR A 1
H62 H 0.3688 -0.0516 0.9874 0.066 Uiso 0.726(8) 1 calc PR A 1
H63 H 0.4621 -0.0815 1.0174 0.066 Uiso 0.726(8) 1 calc PR A 1
C61 C 0.4038(5) -0.2113(3) 0.9799(3) 0.057(2) Uani 0.726(8) 1 d P A 1
H64 H 0.3883 -0.2505 0.9498 0.085 Uiso 0.726(8) 1 calc PR A 1
H65 H 0.3725 -0.2188 1.0095 0.085 Uiso 0.726(8) 1 calc PR A 1
H66 H 0.4727 -0.2035 0.9961 0.085 Uiso 0.726(8) 1 calc PR A 1
C62 C 0.2601(4) -0.1616(4) 0.9335(2) 0.0520(17) Uani 0.726(8) 1 d P A 1
H67 H 0.2419 -0.2000 0.9026 0.078 Uiso 0.726(8) 1 calc PR A 1
H68 H 0.2370 -0.1220 0.9196 0.078 Uiso 0.726(8) 1 calc PR A 1
H69 H 0.2321 -0.1699 0.9641 0.078 Uiso 0.726(8) 1 calc PR A 1
C81 C 0.4543(13) -0.1536(10) 1.0064(6) 0.068(6) Uani 0.274(8) 1 d P A 2
H70 H 0.4309 -0.1594 1.0393 0.102 Uiso 0.274(8) 1 calc PR A 2
H71 H 0.4975 -0.1124 1.0154 0.102 Uiso 0.274(8) 1 calc PR A 2
H72 H 0.4883 -0.1913 0.9965 0.102 Uiso 0.274(8) 1 calc PR A 2
C82 C 0.3238(15) -0.0883(9) 0.9727(7) 0.065(6) Uani 0.274(8) 1 d PU A 2
H73 H 0.2968 -0.0940 1.0043 0.098 Uiso 0.274(8) 1 calc PR A 2
H74 H 0.2734 -0.0815 0.9406 0.098 Uiso 0.274(8) 1 calc PR A 2
H75 H 0.3721 -0.0496 0.9841 0.098 Uiso 0.274(8) 1 calc PR A 2
C83 C 0.2959(17) -0.2075(11) 0.9437(9) 0.084(8) Uani 0.274(8) 1 d P A 2
H76 H 0.2724 -0.2094 0.9772 0.125 Uiso 0.274(8) 1 calc PR A 2
H77 H 0.3235 -0.2485 0.9340 0.125 Uiso 0.274(8) 1 calc PR A 2
H78 H 0.2433 -0.2027 0.9120 0.125 Uiso 0.274(8) 1 calc PR A 2
C63 C 0.8670(3) -0.11611(19) 0.88400(17) 0.0491(11) Uani 1 1 d . . .
C64 C 0.9525(3) -0.0992(2) 0.92156(16) 0.0455(10) Uani 1 1 d . . .
H200 H 0.9708 -0.0551 0.9420 0.055 Uiso 1 1 calc R . .
C65 C 1.0121(4) -0.1471(3) 0.9294(2) 0.0746(15) Uani 1 1 d . . .
H80 H 1.0731 -0.1360 0.9551 0.090 Uiso 1 1 calc R . .
C66 C 0.9848(5) -0.2111(3) 0.9006(2) 0.087(2) Uani 1 1 d . . .
H81 H 1.0268 -0.2441 0.9061 0.105 Uiso 1 1 calc R . .
C67 C 0.8964(5) -0.2269(2) 0.8637(2) 0.0851(19) Uani 1 1 d . . .
H82 H 0.8771 -0.2713 0.8441 0.102 Uiso 1 1 calc R . .
N1 N 0.8356(3) -0.17964(19) 0.85465(17) 0.0798(13) Uani 1 1 d . . .
C68 C 1.1056(3) 0.1174(2) 0.92913(16) 0.0457(9) Uani 1 1 d . . .
C69 C 1.1346(3) 0.0698(2) 0.96321(18) 0.0662(13) Uani 1 1 d . . .
H87 H 1.0944 0.0531 0.9839 0.079 Uiso 1 1 calc R . .
C70 C 1.2226(4) 0.0480(3) 0.9659(2) 0.0841(18) Uani 1 1 d . . .
H88 H 1.2447 0.0164 0.9889 0.101 Uiso 1 1 calc R . .
C71 C 1.2781(3) 0.0737(3) 0.9339(2) 0.0773(16) Uani 1 1 d . . .
H89 H 1.3388 0.0597 0.9345 0.093 Uiso 1 1 calc R . .
C72 C 1.2443(3) 0.1187(2) 0.9023(2) 0.0722(14) Uani 1 1 d . . .
H90 H 1.2833 0.1361 0.8812 0.087 Uiso 1 1 calc R . .
N2 N 1.1580(3) 0.14083(18) 0.89858(17) 0.0614(10) Uani 1 1 d . . .
C73 C 0.9685(3) 0.00540(17) 0.85579(15) 0.0397(9) Uani 1 1 d . . .
C74 C 1.0168(3) -0.02834(19) 0.83246(15) 0.0435(9) Uani 1 1 d . . .
C75 C 1.0697(3) -0.07539(18) 0.80835(15) 0.0396(9) Uani 1 1 d . . .
C76 C 1.1639(3) -0.0595(2) 0.80785(17) 0.0483(10) Uani 1 1 d . . .
H91 H 1.1941 -0.0154 0.8222 0.058 Uiso 1 1 calc R . .
C77 C 1.2134(3) -0.1078(2) 0.78639(18) 0.0545(11) Uani 1 1 d . . .
H92 H 1.2780 -0.0972 0.7869 0.065 Uiso 1 1 calc R . .
C78 C 1.1691(3) -0.1713(2) 0.76422(18) 0.0538(11) Uani 1 1 d . . .
H93 H 1.2031 -0.2042 0.7491 0.065 Uiso 1 1 calc R . .
C79 C 1.0756(3) -0.1875(2) 0.76388(17) 0.0508(10) Uani 1 1 d . . .
H94 H 1.0453 -0.2313 0.7485 0.061 Uiso 1 1 calc R . .
C80 C 1.0265(3) -0.13964(19) 0.78595(16) 0.0465(9) Uani 1 1 d . . .
H95 H 0.9623 -0.1509 0.7858 0.056 Uiso 1 1 calc R . .
N3 N 0.7338(2) 0.03307(13) 0.87875(11) 0.0325(6) Uani 1 1 d . . .
N4 N 0.8508(2) 0.14700(13) 0.91258(11) 0.0311(6) Uani 1 1 d . . .
N5 N 0.6999(2) 0.21697(12) 0.89650(11) 0.0303(6) Uani 1 1 d . . .
N6 N 0.5837(2) 0.10340(12) 0.85447(11) 0.0301(6) Uani 1 1 d . . .
Ni1 Ni 0.71704(4) 0.12515(3) 0.88493(2) 0.02996(15) Uani 1 1 d . . .
C84 C 0.6799(2) 0.40551(15) 0.39772(13) 0.0294(7) Uani 1 1 d . . .
C85 C 0.7304(2) 0.45721(15) 0.38025(13) 0.0308(7) Uani 1 1 d . . .
H96 H 0.7044 0.4942 0.3661 0.037 Uiso 1 1 calc R . .
C86 C 0.8217(2) 0.44420(16) 0.38731(13) 0.0295(7) Uani 1 1 d . . .
C87 C 0.8284(2) 0.38379(16) 0.41115(13) 0.0299(7) Uani 1 1 d . . .
C88 C 0.9095(2) 0.35116(15) 0.42445(13) 0.0295(7) Uani 1 1 d . . .
C89 C 0.9203(2) 0.31195(16) 0.46647(13) 0.0310(7) Uani 1 1 d . . .
C90 C 1.0097(2) 0.29723(16) 0.49936(14) 0.0340(8) Uani 1 1 d . . .
C91 C 0.9909(2) 0.27235(16) 0.54373(14) 0.0325(8) Uani 1 1 d . . .
H97 H 1.0363 0.2605 0.5740 0.039 Uiso 1 1 calc R . .
C92 C 0.8907(2) 0.26731(15) 0.53670(13) 0.0295(7) Uani 1 1 d . . .
C93 C 0.8412(2) 0.23693(15) 0.56921(13) 0.0296(7) Uani 1 1 d . . .
C94 C 0.7454(2) 0.21534(15) 0.54934(13) 0.0298(7) Uani 1 1 d . . .
C95 C 0.6973(3) 0.16583(16) 0.57092(14) 0.0345(8) Uani 1 1 d . . .
H98 H 0.7205 0.1507 0.6054 0.041 Uiso 1 1 calc R . .
C96 C 0.6131(3) 0.14493(17) 0.53309(14) 0.0364(8) Uani 1 1 d . . .
H99 H 0.5678 0.1103 0.5348 0.044 Uiso 1 1 calc R . .
C97 C 0.6045(2) 0.18457(15) 0.48963(13) 0.0298(7) Uani 1 1 d . . .
C98 C 0.5243(2) 0.18430(15) 0.44612(13) 0.0295(7) Uani 1 1 d . . .
C99 C 0.5131(2) 0.23753(16) 0.41710(13) 0.0310(7) Uani 1 1 d . . .
C100 C 0.4244(2) 0.25239(17) 0.38515(14) 0.0341(8) Uani 1 1 d . . .
H100 H 0.3664 0.2239 0.3734 0.041 Uiso 1 1 calc R . .
C101 C 0.4383(2) 0.31444(17) 0.37472(14) 0.0337(8) Uani 1 1 d . . .
H101 H 0.3910 0.3385 0.3559 0.040 Uiso 1 1 calc R . .
C102 C 0.5370(2) 0.33736(15) 0.39717(13) 0.0289(7) Uani 1 1 d . . .
C103 C 0.5821(2) 0.39515(15) 0.38811(12) 0.0275(7) Uani 1 1 d . . .
C104 C 0.8915(2) 0.22425(15) 0.62621(13) 0.0307(7) Uani 1 1 d . . .
C105 C 0.9563(2) 0.17830(16) 0.63416(13) 0.0326(8) Uani 1 1 d . . .
H102 H 0.9731 0.1551 0.6024 0.039 Uiso 1 1 calc R . .
C106 C 0.9973(2) 0.16550(16) 0.68775(14) 0.0339(8) Uani 1 1 d . . .
C107 C 0.9709(2) 0.20131(17) 0.73377(14) 0.0356(8) Uani 1 1 d . . .
H103 H 0.9985 0.1935 0.7707 0.043 Uiso 1 1 calc R . .
C108 C 0.9064(2) 0.24745(16) 0.72736(13) 0.0323(8) Uani 1 1 d . . .
C109 C 0.8660(2) 0.25759(16) 0.67243(14) 0.0327(8) Uani 1 1 d . . .
H104 H 0.8201 0.2880 0.6667 0.039 Uiso 1 1 calc R . .
C110 C 1.0649(3) 0.11278(17) 0.69763(15) 0.0366(8) Uani 1 1 d . . .
C111 C 1.0923(3) 0.08376(19) 0.64366(16) 0.0481(10) Uani 1 1 d . . .
H105 H 1.1360 0.0505 0.6519 0.072 Uiso 1 1 calc R . .
H106 H 1.1232 0.1194 0.6300 0.072 Uiso 1 1 calc R . .
H107 H 1.0351 0.0629 0.6146 0.072 Uiso 1 1 calc R . .
C112 C 1.1564(3) 0.1414(2) 0.74313(17) 0.0520(10) Uani 1 1 d . . .
H108 H 1.1405 0.1605 0.7780 0.078 Uiso 1 1 calc R . .
H109 H 1.1904 0.1761 0.7300 0.078 Uiso 1 1 calc R . .
H110 H 1.1966 0.1060 0.7505 0.078 Uiso 1 1 calc R . .
C113 C 1.0148(3) 0.0555(2) 0.71692(19) 0.0556(11) Uani 1 1 d . . .
H111 H 0.9968 0.0726 0.7515 0.083 Uiso 1 1 calc R . .
H112 H 1.0580 0.0216 0.7243 0.083 Uiso 1 1 calc R . .
H113 H 0.9579 0.0357 0.6872 0.083 Uiso 1 1 calc R . .
C114 C 0.8739(3) 0.28608(18) 0.77645(14) 0.0377(8) Uani 1 1 d . . .
C115 C 0.9291(3) 0.2721(2) 0.83385(14) 0.0507(10) Uani 1 1 d . . .
H114 H 0.9067 0.2972 0.8640 0.076 Uiso 1 1 calc R . .
H115 H 0.9970 0.2856 0.8396 0.076 Uiso 1 1 calc R . .
H116 H 0.9189 0.2245 0.8345 0.076 Uiso 1 1 calc R . .
C116 C 0.7678(3) 0.2660(2) 0.76849(17) 0.0516(10) Uani 1 1 d . . .
H117 H 0.7472 0.2903 0.7999 0.077 Uiso 1 1 calc R . .
H118 H 0.7565 0.2182 0.7677 0.077 Uiso 1 1 calc R . .
H119 H 0.7317 0.2768 0.7328 0.077 Uiso 1 1 calc R . .
C117 C 0.8906(3) 0.36079(18) 0.77693(16) 0.0491(10) Uani 1 1 d . . .
H120 H 0.8703 0.3854 0.8083 0.074 Uiso 1 1 calc R . .
H121 H 0.8538 0.3710 0.7412 0.074 Uiso 1 1 calc R . .
H122 H 0.9582 0.3738 0.7816 0.074 Uiso 1 1 calc R . .
C118 C 0.4465(2) 0.12827(15) 0.43214(13) 0.0304(7) Uani 1 1 d . . .
C119 C 0.4320(2) 0.08471(16) 0.38068(14) 0.0341(8) Uani 1 1 d . . .
H123 H 0.4693 0.0931 0.3556 0.041 Uiso 1 1 calc R . .
C120 C 0.3640(2) 0.02949(16) 0.36549(13) 0.0335(8) Uani 1 1 d . . .
C121 C 0.3106(3) 0.01840(16) 0.40345(14) 0.0371(8) Uani 1 1 d . . .
H124 H 0.2646 -0.0195 0.3939 0.044 Uiso 1 1 calc R . .
C122 C 0.3225(3) 0.06128(16) 0.45508(14) 0.0349(8) Uani 1 1 d . . .
C123 C 0.3912(3) 0.11633(16) 0.46863(14) 0.0355(8) Uani 1 1 d . . .
H125 H 0.4003 0.1461 0.5034 0.043 Uiso 1 1 calc R . .
C124 C 0.3516(3) -0.01977(18) 0.31010(14) 0.0410(9) Uani 1 1 d . . .
C125 C 0.3835(3) 0.0135(2) 0.26604(16) 0.0608(12) Uani 1 1 d . . .
H126 H 0.4496 0.0333 0.2813 0.091 Uiso 1 1 calc R . .
H127 H 0.3432 0.0483 0.2563 0.091 Uiso 1 1 calc R . .
H128 H 0.3783 -0.0197 0.2321 0.091 Uiso 1 1 calc R . .
C126 C 0.4144(3) -0.0761(2) 0.32188(18) 0.0597(12) Uani 1 1 d . . .
H129 H 0.4807 -0.0570 0.3381 0.090 Uiso 1 1 calc R . .
H130 H 0.4091 -0.1067 0.2865 0.090 Uiso 1 1 calc R . .
H131 H 0.3933 -0.1003 0.3485 0.090 Uiso 1 1 calc R . .
C127 C 0.2491(3) -0.0512(2) 0.28550(16) 0.0547(11) Uani 1 1 d . . .
H132 H 0.2443 -0.0823 0.2504 0.082 Uiso 1 1 calc R . .
H133 H 0.2079 -0.0164 0.2776 0.082 Uiso 1 1 calc R . .
H134 H 0.2292 -0.0752 0.3127 0.082 Uiso 1 1 calc R . .
C128 C 0.2651(3) 0.04868(18) 0.49738(15) 0.0408(9) Uani 1 1 d . . .
C129 C 0.1882(3) -0.01063(19) 0.47434(17) 0.0513(10) Uani 1 1 d . . .
H135 H 0.1440 -0.0027 0.4400 0.077 Uiso 1 1 calc R . .
H136 H 0.1536 -0.0163 0.5028 0.077 Uiso 1 1 calc R . .
H137 H 0.2178 -0.0509 0.4655 0.077 Uiso 1 1 calc R . .
C130 C 0.2163(3) 0.1105(2) 0.51209(19) 0.0597(12) Uani 1 1 d . . .
H138 H 0.2643 0.1491 0.5276 0.090 Uiso 1 1 calc R . .
H139 H 0.1815 0.1032 0.5401 0.090 Uiso 1 1 calc R . .
H140 H 0.1719 0.1186 0.4779 0.090 Uiso 1 1 calc R . .
C131 C 0.3336(3) 0.0350(2) 0.55142(17) 0.0640(13) Uani 1 1 d . . .
H141 H 0.3830 0.0728 0.5669 0.096 Uiso 1 1 calc R . .
H142 H 0.3631 -0.0052 0.5422 0.096 Uiso 1 1 calc R . .
H143 H 0.2983 0.0288 0.5794 0.096 Uiso 1 1 calc R . .
C132 C 0.5225(2) 0.44450(16) 0.36281(14) 0.0313(7) Uani 1 1 d . . .
C133 C 0.5138(2) 0.45145(15) 0.30687(13) 0.0298(7) Uani 1 1 d . . .
H144 H 0.5457 0.4242 0.2847 0.036 Uiso 1 1 calc R . .
C134 C 0.4594(2) 0.49727(15) 0.28304(13) 0.0308(7) Uani 1 1 d . . .
C135 C 0.4136(2) 0.53647(16) 0.31670(13) 0.0331(8) Uani 1 1 d . . .
H145 H 0.3760 0.5680 0.3009 0.040 Uiso 1 1 calc R . .
C136 C 0.4211(2) 0.53107(16) 0.37282(13) 0.0305(7) Uani 1 1 d . . .
C137 C 0.4763(2) 0.48397(16) 0.39503(13) 0.0304(7) Uani 1 1 d . . .
H146 H 0.4821 0.4791 0.4331 0.036 Uiso 1 1 calc R . .
C138 C 0.4503(3) 0.50216(16) 0.22055(13) 0.0369(8) Uani 1 1 d . . .
C139 C 0.3901(3) 0.44017(17) 0.18298(14) 0.0448(9) Uani 1 1 d . . .
H147 H 0.3844 0.4429 0.1433 0.067 Uiso 1 1 calc R . .
H148 H 0.3268 0.4371 0.1898 0.067 Uiso 1 1 calc R . .
H149 H 0.4205 0.4007 0.1918 0.067 Uiso 1 1 calc R . .
C140 C 0.4031(3) 0.56324(19) 0.20446(16) 0.0570(12) Uani 1 1 d . . .
H150 H 0.3991 0.5647 0.1647 0.085 Uiso 1 1 calc R . .
H151 H 0.4409 0.6036 0.2282 0.085 Uiso 1 1 calc R . .
H152 H 0.3391 0.5605 0.2102 0.085 Uiso 1 1 calc R . .
C141 C 0.5492(3) 0.5065(2) 0.20887(16) 0.0542(11) Uani 1 1 d . . .
H153 H 0.5425 0.5097 0.1691 0.081 Uiso 1 1 calc R . .
H154 H 0.5792 0.4668 0.2171 0.081 Uiso 1 1 calc R . .
H155 H 0.5887 0.5460 0.2330 0.081 Uiso 1 1 calc R . .
C142 C 0.3772(3) 0.57800(17) 0.41173(14) 0.0370(8) Uani 1 1 d . . .
C143 C 0.3071(3) 0.6187(2) 0.37876(16) 0.0524(11) Uani 1 1 d . . .
H156 H 0.2809 0.6477 0.4051 0.079 Uiso 1 1 calc R . .
H157 H 0.2554 0.5886 0.3516 0.079 Uiso 1 1 calc R . .
H158 H 0.3400 0.6458 0.3585 0.079 Uiso 1 1 calc R . .
C144 C 0.4578(3) 0.62583(18) 0.45304(15) 0.0444(9) Uani 1 1 d . . .
H159 H 0.5030 0.6005 0.4747 0.067 Uiso 1 1 calc R . .
H160 H 0.4318 0.6556 0.4789 0.067 Uiso 1 1 calc R . .
H161 H 0.4903 0.6521 0.4320 0.067 Uiso 1 1 calc R . .
C145 C 0.3239(3) 0.53840(19) 0.44467(16) 0.0446(9) Uani 1 1 d . . .
H162 H 0.3674 0.5121 0.4664 0.067 Uiso 1 1 calc R . .
H163 H 0.2711 0.5087 0.4181 0.067 Uiso 1 1 calc R . .
H164 H 0.2991 0.5692 0.4705 0.067 Uiso 1 1 calc R . .
C146 C 0.9001(3) 0.49052(16) 0.38127(14) 0.0337(8) Uani 1 1 d . . .
C147 C 0.9816(2) 0.50617(16) 0.42411(14) 0.0340(8) Uani 1 1 d . . .
H165 H 0.9906 0.4852 0.4562 0.041 Uiso 1 1 calc R . .
C148 C 1.0497(3) 0.55271(19) 0.41964(17) 0.0486(10) Uani 1 1 d . . .
H166 H 1.1072 0.5639 0.4486 0.058 Uiso 1 1 calc R . .
C149 C 1.0351(3) 0.58347(18) 0.37304(19) 0.0518(11) Uani 1 1 d . . .
H167 H 1.0822 0.6158 0.3696 0.062 Uiso 1 1 calc R . .
C150 C 0.9517(3) 0.56660(18) 0.33206(17) 0.0476(10) Uani 1 1 d . . .
H168 H 0.9417 0.5881 0.3002 0.057 Uiso 1 1 calc R . .
N7 N 0.8823(2) 0.52028(15) 0.33479(13) 0.0463(8) Uani 1 1 d . . .
C151 C 1.1057(2) 0.31247(18) 0.49089(14) 0.0346(8) Uani 1 1 d . . .
C152 C 1.1521(3) 0.37551(19) 0.50831(15) 0.0446(9) Uani 1 1 d . . .
H169 H 1.1233 0.4104 0.5254 0.054 Uiso 1 1 calc R . .
C153 C 1.2422(3) 0.3872(2) 0.50040(16) 0.0535(11) Uani 1 1 d . . .
H170 H 1.2763 0.4303 0.5120 0.064 Uiso 1 1 calc R . .
C154 C 1.2813(3) 0.3359(2) 0.47573(16) 0.0542(11) Uani 1 1 d . . .
H171 H 1.3427 0.3429 0.4697 0.065 Uiso 1 1 calc R . .
C155 C 1.2308(3) 0.2750(2) 0.45997(18) 0.0596(12) Uani 1 1 d . . .
H172 H 1.2588 0.2397 0.4429 0.072 Uiso 1 1 calc R . .
N8 N 1.1433(2) 0.26116(17) 0.46698(15) 0.0522(9) Uani 1 1 d . . .
C156 C 0.9808(2) 0.35716(16) 0.39456(14) 0.0333(8) Uani 1 1 d . . .
C157 C 1.0346(3) 0.35802(17) 0.36523(14) 0.0371(8) Uani 1 1 d . . .
C158 C 1.1014(3) 0.35950(19) 0.33163(14) 0.0391(9) Uani 1 1 d . . .
C159 C 1.1268(3) 0.4179(2) 0.31314(16) 0.0499(10) Uani 1 1 d . . .
H173 H 1.0985 0.4570 0.3222 0.060 Uiso 1 1 calc R . .
C160 C 1.1928(3) 0.4183(2) 0.28187(16) 0.0554(11) Uani 1 1 d . . .
H174 H 1.2110 0.4582 0.2704 0.066 Uiso 1 1 calc R . .
C161 C 1.2322(3) 0.3621(3) 0.26722(17) 0.0605(12) Uani 1 1 d . . .
H175 H 1.2765 0.3629 0.2450 0.073 Uiso 1 1 calc R . .
C162 C 1.2078(3) 0.3039(2) 0.28467(17) 0.0566(11) Uani 1 1 d . . .
H176 H 1.2356 0.2649 0.2746 0.068 Uiso 1 1 calc R . .
C163 C 1.1427(3) 0.3026(2) 0.31684(16) 0.0489(10) Uani 1 1 d . . .
H177 H 1.1262 0.2627 0.3289 0.059 Uiso 1 1 calc R . .
N9 N 0.74235(19) 0.36261(12) 0.41904(11) 0.0287(6) Uani 1 1 d . . .
N10 N 0.84678(19) 0.29196(13) 0.48879(10) 0.0297(6) Uani 1 1 d . . .
N11 N 0.68659(19) 0.22758(12) 0.49997(11) 0.0297(6) Uani 1 1 d . . .
N12 N 0.58334(19) 0.28906(12) 0.42339(10) 0.0278(6) Uani 1 1 d . . .
Ni2 Ni 0.71490(4) 0.29252(2) 0.45745(2) 0.02815(15) Uani 1 1 d . . .
Cl1 Cl 0.68481(17) 0.05433(10) 0.32936(8) 0.0813(8) Uani 0.628(3) 1 d P B 3
C164 C 0.7355(7) 0.1185(4) 0.3873(3) 0.083(3) Uani 0.628(3) 1 d P B 3
H178 H 0.6993 0.1570 0.3826 0.099 Uiso 0.628(3) 1 calc PR B 3
H179 H 0.7270 0.1032 0.4219 0.099 Uiso 0.628(3) 1 calc PR B 3
C165 C 0.8329(8) 0.1406(4) 0.3962(5) 0.072(3) Uani 0.628(3) 1 d P B 3
H180 H 0.8489 0.1797 0.4271 0.087 Uiso 0.628(3) 1 calc PR B 3
H181 H 0.8402 0.1564 0.3617 0.087 Uiso 0.628(3) 1 calc PR B 3
Cl2 Cl 0.9177(2) 0.08741(14) 0.41253(14) 0.1284(12) Uani 0.628(3) 1 d P B 3
C166 C 0.1940(8) 0.1355(5) 0.3125(5) 0.096(4) Uiso 0.628(3) 1 d PD B 3
H194 H 0.2597 0.1409 0.3357 0.144 Uiso 0.628(3) 1 calc PR B 3
H195 H 0.1802 0.1766 0.2983 0.144 Uiso 0.628(3) 1 calc PR B 3
H196 H 0.1855 0.0989 0.2806 0.144 Uiso 0.628(3) 1 calc PR B 3
C167 C 0.1218(6) 0.1191(4) 0.3508(3) 0.0314(19) Uiso 0.628(3) 1 d PD B 3
N13 N 0.0966(5) 0.1164(3) 0.3609(3) 0.054(2) Uani 0.628(3) 1 d PD B 3
C172 C 0.9897(15) 0.1366(11) 0.3701(9) 0.144(8) Uiso 0.372(3) 1 d PD B 4
H197 H 1.0272 0.1791 0.3730 0.215 Uiso 0.372(3) 1 calc PR B 4
H198 H 0.9805 0.1103 0.3323 0.215 Uiso 0.372(3) 1 calc PR B 4
H199 H 1.0234 0.1123 0.3984 0.215 Uiso 0.372(3) 1 calc PR B 4
C173 C 0.8897(16) 0.1497(12) 0.3809(10) 0.137(8) Uiso 0.372(3) 1 d PD B 4
N16 N 0.8567(8) 0.1296(5) 0.4205(4) 0.035(3) Uiso 0.372(3) 1 d P B 4
O1 O 0.2303(6) 0.1467(4) 0.2889(3) 0.061(2) Uiso 0.372(3) 1 d P B 4
C174 C 0.1598(11) 0.1314(6) 0.3258(6) 0.050(3) Uiso 0.372(3) 1 d P B 4
C168 C 0.3080(6) 0.2248(3) 0.0485(4) 0.143(3) Uani 1 1 d D . .
H188 H 0.3312 0.1815 0.0509 0.215 Uiso 1 1 calc R . .
H189 H 0.2713 0.2249 0.0098 0.215 Uiso 1 1 calc R . .
H190 H 0.2674 0.2334 0.0743 0.215 Uiso 1 1 calc R . .
C169 C 0.3858(7) 0.2749(5) 0.0637(4) 0.143(3) Uiso 1 1 d D . .
N14 N 0.4530(6) 0.3180(4) 0.0804(4) 0.178(3) Uiso 1 1 d . . .
C170 C 0.5534(6) 0.4049(4) 0.0261(4) 0.155(3) Uani 1 1 d . . .
H191 H 0.5385 0.3585 0.0067 0.233 Uiso 1 1 calc R . .
H192 H 0.4972 0.4205 0.0364 0.233 Uiso 1 1 calc R . .
H193 H 0.6052 0.4082 0.0603 0.233 Uiso 1 1 calc R . .
C171 C 0.5852(5) 0.4498(3) -0.0151(3) 0.0796(19) Uani 1 1 d . . .
N15 N 0.5973(4) 0.4759(3) -0.0402(2) 0.0712(15) Uani 1 1 d . . .

loop_
_atom_site_aniso_label
_atom_site_aniso_U_11
_atom_site_aniso_U_22
_atom_site_aniso_U_33
_atom_site_aniso_U_23
_atom_site_aniso_U_13
_atom_site_aniso_U_12
C1 0.041(2) 0.0306(17) 0.0308(18) 0.0063(14) 0.0158(16) 0.0096(16)
C2 0.052(3) 0.0342(18) 0.0350(19) 0.0078(15) 0.0174(18) 0.0123(17)
C3 0.052(3) 0.0374(19) 0.038(2) 0.0092(15) 0.0182(19) 0.0173(18)
C4 0.041(2) 0.0373(18) 0.0315(18) 0.0054(14) 0.0138(17) 0.0169(17)
C5 0.036(2) 0.045(2) 0.0311(18) 0.0111(15) 0.0140(16) 0.0181(17)
C6 0.037(2) 0.0424(19) 0.0286(17) 0.0075(15) 0.0115(16) 0.0174(17)
C7 0.033(2) 0.048(2) 0.0347(19) 0.0078(16) 0.0111(17) 0.0141(17)
C8 0.028(2) 0.043(2) 0.0369(19) 0.0092(15) 0.0064(16) 0.0072(16)
C9 0.032(2) 0.0387(18) 0.0276(17) 0.0070(14) 0.0096(15) 0.0075(15)
C10 0.033(2) 0.0334(17) 0.0276(17) 0.0057(14) 0.0069(15) 0.0049(15)
C11 0.034(2) 0.0308(17) 0.0274(17) 0.0054(13) 0.0116(15) 0.0058(15)
C12 0.034(2) 0.0320(17) 0.0318(18) 0.0060(14) 0.0075(16) 0.0084(15)
C13 0.036(2) 0.0317(17) 0.0369(19) 0.0113(14) 0.0106(17) 0.0126(15)
C14 0.029(2) 0.0332(17) 0.0303(17) 0.0085(14) 0.0113(15) 0.0085(15)
C15 0.030(2) 0.0333(17) 0.0294(17) 0.0062(14) 0.0118(15) 0.0070(15)
C16 0.038(2) 0.0313(17) 0.0292(17) 0.0034(14) 0.0141(16) 0.0084(15)
C17 0.029(2) 0.0372(19) 0.044(2) 0.0024(15) 0.0097(17) 0.0045(16)
C18 0.033(2) 0.0356(19) 0.046(2) 0.0033(16) 0.0145(18) 0.0020(16)
C19 0.036(2) 0.0302(17) 0.0339(18) 0.0027(14) 0.0161(16) 0.0067(15)
C20 0.042(2) 0.0307(17) 0.0292(17) 0.0010(13) 0.0162(16) 0.0030(15)
C21 0.031(2) 0.0348(18) 0.0317(18) 0.0071(14) 0.0048(15) 0.0107(15)
C22 0.036(2) 0.0366(18) 0.0281(17) 0.0033(14) 0.0080(16) 0.0074(16)
C23 0.033(2) 0.0375(19) 0.0350(19) 0.0068(15) 0.0042(16) 0.0096(16)
C24 0.041(2) 0.0339(18) 0.0319(18) 0.0028(14) 0.0019(17) 0.0074(16)
C25 0.047(2) 0.0326(18) 0.0288(18) 0.0074(14) 0.0085(17) 0.0124(16)
C26 0.033(2) 0.0345(18) 0.0362(19) 0.0082(15) 0.0087(16) 0.0100(15)
C27 0.035(2) 0.0393(19) 0.040(2) 0.0040(16) 0.0067(17) 0.0045(16)
C28 0.036(2) 0.045(2) 0.053(2) 0.0029(18) 0.0060(19) 0.0107(18)
C29 0.041(2) 0.043(2) 0.055(2) -0.0030(18) 0.010(2) 0.0036(18)
C30 0.040(2) 0.052(2) 0.047(2) 0.0143(18) 0.0127(19) 0.0061(19)
C31 0.056(3) 0.0345(19) 0.038(2) 0.0006(15) 0.0209(19) 0.0092(18)
C32 0.088(4) 0.049(2) 0.040(2) 0.0078(18) 0.028(2) 0.013(2)
C33 0.089(4) 0.042(2) 0.048(2) -0.0037(18) 0.031(2) 0.008(2)
C34 0.060(3) 0.066(3) 0.056(3) 0.000(2) 0.028(2) 0.019(2)
C35 0.030(2) 0.0309(17) 0.0317(18) 0.0069(14) 0.0070(15) 0.0044(14)
C36 0.032(2) 0.0314(17) 0.0340(18) 0.0036(14) 0.0116(16) 0.0050(15)
C37 0.034(2) 0.0319(17) 0.0308(18) 0.0057(14) 0.0074(16) 0.0019(15)
C38 0.028(2) 0.0332(17) 0.0348(19) 0.0040(14) 0.0035(16) 0.0044(15)
C39 0.033(2) 0.0319(17) 0.0377(19) 0.0027(14) 0.0105(16) 0.0033(15)
C40 0.036(2) 0.0351(18) 0.0307(18) 0.0061(14) 0.0098(16) 0.0076(15)
C41 0.038(2) 0.0370(19) 0.0307(18) 0.0044(14) 0.0030(16) 0.0049(16)
C42 0.057(3) 0.061(2) 0.032(2) 0.0076(17) 0.0141(19) 0.006(2)
C43 0.062(3) 0.043(2) 0.034(2) 0.0093(16) 0.0027(19) 0.0054(19)
C44 0.043(3) 0.061(3) 0.036(2) 0.0002(18) 0.0010(18) -0.002(2)
C45 0.036(2) 0.0406(19) 0.040(2) 0.0048(16) 0.0133(17) 0.0118(16)
C46 0.060(3) 0.092(3) 0.060(3) 0.012(2) 0.022(2) 0.044(3)
C47 0.055(3) 0.053(2) 0.070(3) -0.011(2) 0.030(2) 0.002(2)
C48 0.065(3) 0.057(3) 0.068(3) 0.009(2) 0.039(3) 0.014(2)
C49 0.039(2) 0.0337(18) 0.0325(18) 0.0056(14) 0.0161(16) 0.0084(16)
C50 0.052(3) 0.0353(18) 0.0347(19) 0.0057(15) 0.0218(18) 0.0052(17)
C51 0.051(3) 0.0334(18) 0.036(2) 0.0021(15) 0.0170(18) 0.0076(17)
C52 0.048(2) 0.0343(18) 0.039(2) 0.0034(15) 0.0192(18) 0.0038(16)
C53 0.038(2) 0.0368(18) 0.0357(19) 0.0052(15) 0.0145(17) 0.0050(16)
C54 0.044(2) 0.0316(17) 0.0341(19) 0.0014(14) 0.0177(17) 0.0090(16)
C55 0.053(3) 0.0343(19) 0.043(2) -0.0026(16) 0.0224(19) 0.0035(17)
C56 0.066(3) 0.052(2) 0.035(2) -0.0044(17) 0.019(2) 0.008(2)
C57 0.057(3) 0.038(2) 0.052(2) -0.0082(17) 0.021(2) 0.0022(19)
C58 0.063(3) 0.041(2) 0.051(2) -0.0030(18) 0.027(2) 0.005(2)
C59 0.050(3) 0.041(2) 0.0335(19) 0.0038(15) 0.0208(18) 0.0049(18)
C60 0.052(4) 0.046(3) 0.034(3) 0.000(2) 0.020(3) -0.001(3)
C61 0.078(5) 0.057(4) 0.053(4) 0.022(3) 0.038(4) 0.026(4)
C62 0.049(4) 0.063(4) 0.047(3) 0.003(3) 0.022(3) -0.001(3)
C81 0.087(14) 0.099(16) 0.030(8) 0.020(9) 0.035(9) 0.007(11)
C82 0.055(13) 0.095(13) 0.043(10) 0.008(9) 0.016(9) -0.008(10)
C83 0.093(19) 0.089(16) 0.075(13) -0.006(12) 0.060(14) -0.033(14)
C63 0.069(3) 0.041(2) 0.054(2) 0.0189(18) 0.035(2) 0.027(2)
C64 0.053(3) 0.055(2) 0.041(2) 0.0235(18) 0.022(2) 0.025(2)
C65 0.083(4) 0.110(4) 0.058(3) 0.045(3) 0.041(3) 0.047(3)
C66 0.143(6) 0.097(4) 0.064(3) 0.047(3) 0.063(4) 0.091(4)
C67 0.154(6) 0.057(3) 0.065(3) 0.027(3) 0.046(4) 0.057(4)
N1 0.126(4) 0.057(2) 0.079(3) 0.025(2) 0.053(3) 0.039(2)
C68 0.040(2) 0.057(2) 0.037(2) 0.0017(18) 0.0073(18) 0.0169(19)
C69 0.068(3) 0.093(3) 0.049(3) 0.023(2) 0.021(2) 0.046(3)
C70 0.083(4) 0.125(5) 0.052(3) 0.016(3) 0.015(3) 0.070(4)
C71 0.043(3) 0.112(4) 0.073(3) -0.003(3) 0.011(3) 0.037(3)
C72 0.047(3) 0.073(3) 0.106(4) 0.007(3) 0.043(3) 0.013(3)
N2 0.046(2) 0.064(2) 0.085(3) 0.016(2) 0.033(2) 0.0165(18)
C73 0.042(2) 0.0394(19) 0.038(2) 0.0100(16) 0.0089(18) 0.0095(17)
C74 0.048(3) 0.048(2) 0.042(2) 0.0131(17) 0.0188(19) 0.0171(19)
C75 0.046(2) 0.043(2) 0.0361(19) 0.0113(16) 0.0158(18) 0.0176(18)
C76 0.048(3) 0.048(2) 0.055(2) 0.0090(18) 0.023(2) 0.0107(19)
C77 0.046(3) 0.051(2) 0.072(3) 0.004(2) 0.028(2) 0.010(2)
C78 0.053(3) 0.050(2) 0.062(3) 0.004(2) 0.022(2) 0.020(2)
C79 0.050(3) 0.049(2) 0.055(3) 0.0051(19) 0.017(2) 0.013(2)
C80 0.044(3) 0.049(2) 0.046(2) 0.0052(18) 0.0131(19) 0.0100(19)
N3 0.0350(18) 0.0363(15) 0.0302(15) 0.0072(12) 0.0132(13) 0.0109(13)
N4 0.0345(17) 0.0357(15) 0.0267(14) 0.0080(12) 0.0102(13) 0.0137(13)
N5 0.0337(17) 0.0301(14) 0.0280(14) 0.0054(11) 0.0088(13) 0.0076(12)
N6 0.0329(17) 0.0299(14) 0.0325(15) 0.0059(11) 0.0161(13) 0.0090(12)
Ni1 0.0322(4) 0.0305(3) 0.0298(3) 0.0058(2) 0.0113(3) 0.0093(2)
C84 0.030(2) 0.0324(17) 0.0271(17) 0.0047(13) 0.0085(15) 0.0055(14)
C85 0.032(2) 0.0282(16) 0.0308(17) 0.0066(13) 0.0049(15) 0.0025(14)
C86 0.0255(19) 0.0350(17) 0.0276(17) 0.0067(13) 0.0058(15) 0.0024(14)
C87 0.030(2) 0.0353(17) 0.0254(16) 0.0048(13) 0.0080(15) 0.0056(15)
C88 0.029(2) 0.0354(17) 0.0246(16) 0.0033(13) 0.0087(15) 0.0061(15)
C89 0.031(2) 0.0347(17) 0.0260(17) 0.0024(13) 0.0074(15) 0.0025(15)
C90 0.029(2) 0.0387(18) 0.0337(18) 0.0049(15) 0.0074(16) 0.0066(15)
C91 0.029(2) 0.0380(18) 0.0319(18) 0.0102(14) 0.0060(15) 0.0110(15)
C92 0.032(2) 0.0338(17) 0.0237(16) 0.0053(13) 0.0080(15) 0.0088(15)
C93 0.035(2) 0.0295(16) 0.0239(16) 0.0041(13) 0.0055(15) 0.0062(14)
C94 0.030(2) 0.0326(17) 0.0267(17) 0.0043(13) 0.0078(15) 0.0058(15)
C95 0.037(2) 0.0357(18) 0.0321(18) 0.0107(14) 0.0091(17) 0.0049(16)
C96 0.035(2) 0.0367(18) 0.0372(19) 0.0087(15) 0.0090(17) -0.0006(16)
C97 0.030(2) 0.0289(16) 0.0297(17) 0.0033(13) 0.0073(15) 0.0030(14)
C98 0.030(2) 0.0321(17) 0.0311(17) 0.0062(13) 0.0146(15) 0.0076(14)
C99 0.032(2) 0.0344(17) 0.0241(16) -0.0018(13) 0.0077(15) 0.0006(15)
C100 0.025(2) 0.0435(19) 0.0319(18) 0.0049(15) 0.0060(15) 0.0033(15)
C101 0.026(2) 0.044(2) 0.0332(18) 0.0091(15) 0.0078(16) 0.0090(16)
C102 0.029(2) 0.0330(17) 0.0256(16) 0.0024(13) 0.0092(15) 0.0096(14)
C103 0.031(2) 0.0302(16) 0.0238(16) 0.0035(13) 0.0101(15) 0.0094(14)
C104 0.032(2) 0.0308(17) 0.0291(17) 0.0067(13) 0.0064(15) 0.0054(15)
C105 0.034(2) 0.0369(18) 0.0268(17) 0.0063(14) 0.0076(15) 0.0048(15)
C106 0.028(2) 0.0373(18) 0.0358(19) 0.0090(15) 0.0055(16) 0.0035(15)
C107 0.034(2) 0.043(2) 0.0308(18) 0.0107(15) 0.0072(16) 0.0042(16)
C108 0.032(2) 0.0381(18) 0.0283(17) 0.0083(14) 0.0085(15) 0.0035(15)
C109 0.032(2) 0.0332(17) 0.0335(18) 0.0081(14) 0.0082(16) 0.0056(15)
C110 0.036(2) 0.0388(19) 0.0370(19) 0.0128(15) 0.0076(17) 0.0078(16)
C111 0.046(3) 0.048(2) 0.052(2) 0.0112(18) 0.010(2) 0.0170(19)
C112 0.041(3) 0.063(3) 0.048(2) 0.009(2) 0.002(2) 0.013(2)
C113 0.051(3) 0.050(2) 0.072(3) 0.026(2) 0.017(2) 0.011(2)
C114 0.038(2) 0.047(2) 0.0276(18) 0.0038(15) 0.0092(16) 0.0058(17)
C115 0.059(3) 0.066(3) 0.0269(19) 0.0051(17) 0.0112(19) 0.016(2)
C116 0.045(3) 0.068(3) 0.044(2) 0.0043(19) 0.020(2) 0.005(2)
C117 0.062(3) 0.046(2) 0.041(2) -0.0008(17) 0.019(2) 0.008(2)
C118 0.029(2) 0.0320(17) 0.0285(17) 0.0043(13) 0.0047(15) 0.0037(14)
C119 0.035(2) 0.0391(19) 0.0292(18) 0.0075(14) 0.0093(16) 0.0030(16)
C120 0.034(2) 0.0404(19) 0.0253(17) 0.0039(14) 0.0080(15) 0.0034(16)
C121 0.041(2) 0.0337(18) 0.0368(19) 0.0061(15) 0.0121(17) -0.0021(16)
C122 0.036(2) 0.0386(19) 0.0312(18) 0.0044(14) 0.0124(16) 0.0044(16)
C123 0.040(2) 0.0349(18) 0.0298(18) -0.0013(14) 0.0118(16) 0.0004(16)
C124 0.044(2) 0.046(2) 0.0288(18) -0.0020(15) 0.0114(17) -0.0079(18)
C125 0.081(3) 0.060(3) 0.037(2) -0.0023(19) 0.021(2) -0.013(2)
C126 0.071(3) 0.053(2) 0.054(3) -0.006(2) 0.023(2) 0.011(2)
C127 0.056(3) 0.064(3) 0.037(2) -0.0087(19) 0.014(2) -0.009(2)
C128 0.041(2) 0.046(2) 0.036(2) 0.0016(16) 0.0180(18) -0.0077(17)
C129 0.053(3) 0.052(2) 0.053(2) 0.0040(19) 0.027(2) -0.006(2)
C130 0.062(3) 0.053(2) 0.073(3) -0.003(2) 0.046(3) -0.001(2)
C131 0.070(3) 0.082(3) 0.042(2) 0.015(2) 0.023(2) -0.010(3)
C132 0.026(2) 0.0339(17) 0.0325(18) 0.0054(14) 0.0060(15) 0.0030(14)
C133 0.031(2) 0.0281(16) 0.0295(17) 0.0013(13) 0.0097(15) 0.0013(14)
C134 0.030(2) 0.0314(17) 0.0291(17) 0.0048(13) 0.0053(15) -0.0010(14)
C135 0.036(2) 0.0311(17) 0.0295(17) 0.0047(14) 0.0033(16) 0.0047(15)
C136 0.0233(19) 0.0350(17) 0.0311(17) 0.0027(14) 0.0053(15) 0.0042(14)
C137 0.028(2) 0.0393(18) 0.0241(16) 0.0051(14) 0.0068(14) 0.0069(15)
C138 0.048(2) 0.0358(18) 0.0239(17) 0.0070(14) 0.0040(16) 0.0022(16)
C139 0.058(3) 0.041(2) 0.0289(19) 0.0048(15) 0.0005(18) 0.0018(18)
C140 0.092(4) 0.042(2) 0.034(2) 0.0100(17) 0.006(2) 0.013(2)
C141 0.060(3) 0.067(3) 0.038(2) 0.0097(19) 0.020(2) -0.005(2)
C142 0.036(2) 0.043(2) 0.0315(18) 0.0046(15) 0.0087(16) 0.0106(17)
C143 0.057(3) 0.059(2) 0.046(2) 0.0073(19) 0.015(2) 0.034(2)
C144 0.046(3) 0.046(2) 0.038(2) -0.0053(16) 0.0120(18) 0.0063(18)
C145 0.039(2) 0.053(2) 0.043(2) 0.0011(17) 0.0157(18) 0.0114(18)
C146 0.033(2) 0.0368(18) 0.0342(19) 0.0075(14) 0.0128(16) 0.0069(15)
C147 0.029(2) 0.0365(18) 0.0337(18) 0.0038(15) 0.0029(16) 0.0063(15)
C148 0.035(2) 0.054(2) 0.050(2) -0.0075(19) 0.0068(19) 0.0082(19)
C149 0.054(3) 0.037(2) 0.068(3) -0.0061(19) 0.034(2) -0.0052(19)
C150 0.065(3) 0.039(2) 0.046(2) 0.0123(17) 0.025(2) 0.007(2)
N7 0.055(2) 0.0445(18) 0.0434(18) 0.0124(14) 0.0188(16) 0.0039(16)
C151 0.023(2) 0.050(2) 0.0323(18) 0.0104(15) 0.0072(15) 0.0095(16)
C152 0.042(2) 0.050(2) 0.040(2) 0.0020(17) 0.0111(18) -0.0005(18)
C153 0.047(3) 0.066(3) 0.042(2) 0.003(2) 0.010(2) -0.012(2)
C154 0.029(2) 0.092(3) 0.037(2) 0.004(2) 0.0064(18) 0.000(2)
C155 0.047(3) 0.074(3) 0.061(3) 0.006(2) 0.020(2) 0.018(2)
N8 0.037(2) 0.061(2) 0.067(2) 0.0130(17) 0.0245(18) 0.0163(17)
C156 0.031(2) 0.0413(19) 0.0274(17) 0.0068(14) 0.0054(16) 0.0075(15)
C157 0.033(2) 0.047(2) 0.0305(18) 0.0065(15) 0.0067(17) 0.0059(17)
C158 0.029(2) 0.058(2) 0.0281(18) 0.0041(16) 0.0058(16) 0.0041(17)
C159 0.044(3) 0.064(3) 0.042(2) 0.0042(19) 0.016(2) 0.000(2)
C160 0.048(3) 0.075(3) 0.044(2) 0.007(2) 0.021(2) -0.008(2)
C161 0.046(3) 0.100(4) 0.043(2) 0.015(2) 0.024(2) 0.005(3)
C162 0.043(3) 0.079(3) 0.047(2) 0.002(2) 0.014(2) 0.020(2)
C163 0.045(3) 0.064(3) 0.040(2) 0.0078(19) 0.0177(19) 0.008(2)
N9 0.0259(16) 0.0323(14) 0.0279(14) 0.0049(11) 0.0066(12) 0.0062(12)
N10 0.0309(17) 0.0353(14) 0.0252(14) 0.0063(11) 0.0107(12) 0.0060(12)
N11 0.0321(17) 0.0285(14) 0.0269(14) 0.0026(11) 0.0059(12) 0.0050(12)
N12 0.0281(16) 0.0308(14) 0.0273(14) 0.0031(11) 0.0125(12) 0.0071(12)
Ni2 0.0278(3) 0.0309(3) 0.0263(3) 0.0049(2) 0.0077(2) 0.0052(2)
Cl1 0.121(2) 0.0684(12) 0.0705(13) 0.0212(10) 0.0483(13) 0.0186(12)
C164 0.137(9) 0.065(5) 0.068(5) 0.028(4) 0.047(6) 0.044(5)
C165 0.095(8) 0.040(4) 0.085(8) -0.033(5) 0.061(7) -0.017(5)
Cl2 0.160(3) 0.0894(18) 0.157(3) 0.0193(17) 0.080(2) 0.0217(18)
N13 0.065(5) 0.056(4) 0.058(4) 0.007(3) 0.052(4) -0.003(3)
C168 0.195(9) 0.079(5) 0.171(8) 0.047(5) 0.056(7) 0.036(5)
C170 0.141(7) 0.129(6) 0.159(8) 0.013(6) -0.032(6) 0.051(6)
C171 0.058(4) 0.069(4) 0.087(5) -0.023(3) -0.007(4) 0.015(3)
N15 0.069(3) 0.074(3) 0.067(3) -0.012(2) 0.031(3) -0.013(3)

loop_
_atom_type_symbol
_atom_type_description
_atom_type_scat_dispersion_real
_atom_type_scat_dispersion_imag
_atom_type_scat_source
C C 0.0181 0.0091 'International Tables Vol C Tables 4.2.6.8 and 6.1.1.4'
H H 0.0000 0.0000 'International Tables Vol C Tables 4.2.6.8 and 6.1.1.4'
N N 0.0311 0.0180 'International Tables Vol C Tables 4.2.6.8 and 6.1.1.4'
Ni Ni -3.0029 0.5091 'International Tables Vol C Tables 4.2.6.8 and 6.1.1.4'
Cl Cl 0.3639 0.7018 'International Tables Vol C Tables 4.2.6.8 and 6.1.1.4'
O O 0.0492 0.0322 'International Tables Vol C Tables 4.2.6.8 and 6.1.1.4'

loop_
_geom_angle_atom_site_label_1
_geom_angle_atom_site_label_2
_geom_angle_atom_site_label_3
_geom_angle
C20 C1 N3 125.1(3)
C20 C1 C2 125.0(3)
N3 C1 C2 109.3(3)
C3 C2 C1 108.6(3)
C3 C2 H1 125.7
C1 C2 H1 125.7
C2 C3 C4 106.5(3)
C2 C3 C63 123.6(3)
C4 C3 C63 129.3(4)
N3 C4 C5 123.6(3)
N3 C4 C3 108.9(3)
C5 C4 C3 127.6(3)
C4 C5 C6 120.3(3)
C4 C5 C73 117.9(3)
C6 C5 C73 121.8(3)
N4 C6 C5 123.4(3)
N4 C6 C7 110.3(3)
C5 C6 C7 125.4(3)
C8 C7 C6 106.6(3)
C8 C7 C68 125.6(4)
C6 C7 C68 127.3(3)
C7 C8 C9 108.1(3)
C7 C8 H2 126.0
C9 C8 H2 126.0
C10 C9 N4 123.6(3)
C10 C9 C8 126.7(3)
N4 C9 C8 109.4(3)
C9 C10 C11 121.0(3)
C9 C10 C21 120.7(3)
C11 C10 C21 118.3(3)
N5 C11 C10 125.5(3)
N5 C11 C12 109.8(3)
C10 C11 C12 124.0(3)
C13 C12 C11 107.1(3)
C13 C12 H3 126.5
C11 C12 H3 126.5
C12 C13 C14 107.6(3)
C12 C13 H4 126.2
C14 C13 H4 126.2
C15 C14 N5 124.5(3)
C15 C14 C13 125.9(3)
N5 C14 C13 109.3(3)
C14 C15 C16 121.6(3)
C14 C15 C35 119.9(3)
C16 C15 C35 117.9(3)
N6 C16 C15 124.1(3)
N6 C16 C17 110.1(3)
C15 C16 C17 125.0(3)
C18 C17 C16 107.6(3)
C18 C17 H5 126.2
C16 C17 H5 126.2
C17 C18 C19 106.7(3)
C17 C18 H6 126.6
C19 C18 H6 126.6
N6 C19 C20 124.0(3)
N6 C19 C18 110.5(3)
C20 C19 C18 125.2(3)
C1 C20 C19 122.0(3)
C1 C20 C49 117.4(3)
C19 C20 C49 120.2(3)
C22 C21 C26 118.5(3)
C22 C21 C10 122.8(3)
C26 C21 C10 118.7(3)
C21 C22 C23 121.3(3)
C21 C22 H7 119.4
C23 C22 H7 119.4
C22 C23 C24 118.1(3)
C22 C23 C27 119.4(3)
C24 C23 C27 122.5(3)
C23 C24 C25 122.3(3)
C23 C24 H8 118.9
C25 C24 H8 118.9
C26 C25 C24 117.6(3)
C26 C25 C31 120.5(3)
C24 C25 C31 121.9(3)
C25 C26 C21 122.2(3)
C25 C26 H9 118.9
C21 C26 H9 118.9
C23 C27 C29 112.1(3)
C23 C27 C30 110.7(3)
C29 C27 C30 108.0(3)
C23 C27 C28 108.2(3)
C29 C27 C28 108.8(3)
C30 C27 C28 109.0(3)
C27 C28 H10 109.5
C27 C28 H11 109.5
H10 C28 H11 109.5
C27 C28 H12 109.5
H10 C28 H12 109.5
H11 C28 H12 109.5
C27 C29 H13 109.5
C27 C29 H14 109.5
H13 C29 H14 109.5
C27 C29 H15 109.5
H13 C29 H15 109.5
H14 C29 H15 109.5
C27 C30 H16 109.5
C27 C30 H17 109.5
H16 C30 H17 109.5
C27 C30 H18 109.5
H16 C30 H18 109.5
H17 C30 H18 109.5
C34 C31 C33 108.2(3)
C34 C31 C32 109.3(3)
C33 C31 C32 108.0(3)
C34 C31 C25 110.2(3)
C33 C31 C25 112.1(3)
C32 C31 C25 109.0(3)
C31 C32 H19 109.5
C31 C32 H20 109.5
H19 C32 H20 109.5
C31 C32 H21 109.5
H19 C32 H21 109.5
H20 C32 H21 109.5
C31 C33 H22 109.5
C31 C33 H23 109.5
H22 C33 H23 109.5
C31 C33 H24 109.5
H22 C33 H24 109.5
H23 C33 H24 109.5
C31 C34 H25 109.5
C31 C34 H26 109.5
H25 C34 H26 109.5
C31 C34 H27 109.5
H25 C34 H27 109.5
H26 C34 H27 109.5
C40 C35 C36 119.7(3)
C40 C35 C15 120.5(3)
C36 C35 C15 119.7(3)
C35 C36 C37 121.0(3)
C35 C36 H28 119.5
C37 C36 H28 119.5
C38 C37 C36 117.8(3)
C38 C37 C41 119.3(3)
C36 C37 C41 122.9(3)
C37 C38 C39 122.4(3)
C37 C38 H29 118.8
C39 C38 H29 118.8
C40 C39 C38 117.9(3)
C40 C39 C45 119.9(3)
C38 C39 C45 122.2(3)
C35 C40 C39 121.2(3)
C35 C40 H30 119.4
C39 C40 H30 119.4
C37 C41 C42 112.6(3)
C37 C41 C44 109.1(3)
C42 C41 C44 108.3(3)
C37 C41 C43 110.1(3)
C42 C41 C43 108.2(3)
C44 C41 C43 108.5(3)
C41 C42 H31 109.5
C41 C42 H32 109.5
H31 C42 H32 109.5
C41 C42 H33 109.5
H31 C42 H33 109.5
H32 C42 H33 109.5
C41 C43 H34 109.5
C41 C43 H35 109.5
H34 C43 H35 109.5
C41 C43 H36 109.5
H34 C43 H36 109.5
H35 C43 H36 109.5
C41 C44 H37 109.5
C41 C44 H38 109.5
H37 C44 H38 109.5
C41 C44 H39 109.5
H37 C44 H39 109.5
H38 C44 H39 109.5
C46 C45 C48 108.6(3)
C46 C45 C47 108.2(3)
C48 C45 C47 108.8(3)
C46 C45 C39 112.6(3)
C48 C45 C39 109.6(3)
C47 C45 C39 109.0(3)
C45 C46 H40 109.5
C45 C46 H41 109.5
H40 C46 H41 109.5
C45 C46 H42 109.5
H40 C46 H42 109.5
H41 C46 H42 109.5
C45 C47 H43 109.5
C45 C47 H44 109.5
H43 C47 H44 109.5
C45 C47 H45 109.5
H43 C47 H45 109.5
H44 C47 H45 109.5
C45 C48 H46 109.5
C45 C48 H47 109.5
H46 C48 H47 109.5
C45 C48 H48 109.5
H46 C48 H48 109.5
H47 C48 H48 109.5
C54 C49 C50 119.1(3)
C54 C49 C20 120.6(3)
C50 C49 C20 120.2(3)
C49 C50 C51 121.2(3)
C49 C50 H49 119.4
C51 C50 H49 119.4
C52 C51 C50 118.0(3)
C52 C51 C55 123.5(3)
C50 C51 C55 118.4(3)
C51 C52 C53 122.2(3)
C51 C52 H50 118.9
C53 C52 H50 118.9
C54 C53 C52 117.9(3)
C54 C53 C59 122.1(3)
C52 C53 C59 120.0(3)
C53 C54 C49 121.7(3)
C53 C54 H51 119.2
C49 C54 H51 119.2
C56 C55 C57 108.8(3)
C56 C55 C51 109.9(3)
C57 C55 C51 111.8(3)
C56 C55 C58 109.4(3)
C57 C55 C58 108.8(3)
C51 C55 C58 108.0(3)
C55 C56 H52 109.5
C55 C56 H53 109.5
H52 C56 H53 109.5
C55 C56 H54 109.5
H52 C56 H54 109.5
H53 C56 H54 109.5
C55 C57 H55 109.5
C55 C57 H56 109.5
H55 C57 H56 109.5
C55 C57 H57 109.5
H55 C57 H57 109.5
H56 C57 H57 109.5
C55 C58 H58 109.5
C55 C58 H59 109.5
H58 C58 H59 109.5
C55 C58 H60 109.5
H58 C58 H60 109.5
H59 C58 H60 109.5
C83 C59 C60 130.4(7)
C83 C59 C82 107.3(12)
C60 C59 C82 42.7(7)
C83 C59 C53 115.0(7)
C60 C59 C53 112.9(3)
C82 C59 C53 109.3(7)
C83 C59 C62 44.6(10)
C60 C59 C62 107.2(4)
C82 C59 C62 68.4(8)
C53 C59 C62 108.6(3)
C83 C59 C61 65.3(11)
C60 C59 C61 109.1(4)
C82 C59 C61 138.9(7)
C53 C59 C61 110.1(3)
C62 C59 C61 108.8(4)
C83 C59 C81 112.4(13)
C60 C59 C81 64.4(8)
C82 C59 C81 106.4(10)
C53 C59 C81 106.2(6)
C62 C59 C81 144.4(6)
C61 C59 C81 50.9(7)
C59 C60 H61 109.5
C59 C60 H62 109.5
H61 C60 H62 109.5
C59 C60 H63 109.5
H61 C60 H63 109.5
H62 C60 H63 109.5
C59 C61 H64 109.5
C59 C61 H65 109.5
H64 C61 H65 109.5
C59 C61 H66 109.5
H64 C61 H66 109.5
H65 C61 H66 109.5
C59 C62 H67 109.5
C59 C62 H68 109.5
H67 C62 H68 109.5
C59 C62 H69 109.5
H67 C62 H69 109.5
H68 C62 H69 109.5
C59 C81 H70 109.5
C59 C81 H71 109.5
H70 C81 H71 109.5
C59 C81 H72 109.5
H70 C81 H72 109.5
H71 C81 H72 109.5
C59 C82 H73 109.5
C59 C82 H74 109.5
H73 C82 H74 109.5
C59 C82 H75 109.5
H73 C82 H75 109.5
H74 C82 H75 109.5
C59 C83 H76 109.5
C59 C83 H77 109.5
H76 C83 H77 109.5
C59 C83 H78 109.5
H76 C83 H78 109.5
H77 C83 H78 109.5
C64 C63 N1 123.3(4)
C64 C63 C3 119.2(4)
N1 C63 C3 117.2(4)
C63 C64 C65 118.2(4)
C63 C64 H200 120.9
C65 C64 H200 120.9
C64 C65 C66 120.8(5)
C64 C65 H80 119.6
C66 C65 H80 119.6
C67 C66 C65 119.5(5)
C67 C66 H81 120.3
C65 C66 H81 120.3
N1 C67 C66 120.9(5)
N1 C67 H82 119.5
C66 C67 H82 119.5
C67 N1 C63 117.2(5)
N2 C68 C69 122.7(4)
N2 C68 C7 117.9(3)
C69 C68 C7 119.4(4)
C70 C69 C68 118.9(5)
C70 C69 H87 120.5
C68 C69 H87 120.5
C69 C70 C71 117.9(5)
C69 C70 H88 121.0
C71 C70 H88 121.0
C72 C71 C70 119.0(4)
C72 C71 H89 120.5
C70 C71 H89 120.5
C71 C72 N2 124.3(5)
C71 C72 H90 117.9
N2 C72 H90 117.9
C68 N2 C72 117.1(4)
C74 C73 C5 172.6(4)
C73 C74 C75 172.1(4)
C80 C75 C76 118.9(3)
C80 C75 C74 118.7(4)
C76 C75 C74 122.3(4)
C77 C76 C75 120.0(4)
C77 C76 H91 120.0
C75 C76 H91 120.0
C78 C77 C76 120.1(4)
C78 C77 H92 120.0
C76 C77 H92 120.0
C77 C78 C79 120.4(4)
C77 C78 H93 119.8
C79 C78 H93 119.8
C80 C79 C78 119.6(4)
C80 C79 H94 120.2
C78 C79 H94 120.2
C79 C80 C75 120.9(4)
C79 C80 H95 119.5
C75 C80 H95 119.5
C4 N3 C1 106.5(3)
C4 N3 Ni1 127.4(2)
C1 N3 Ni1 126.1(2)
C6 N4 C9 105.5(3)
C6 N4 Ni1 126.8(2)
C9 N4 Ni1 127.7(2)
C11 N5 C14 106.1(3)
C11 N5 Ni1 126.0(2)
C14 N5 Ni1 127.8(2)
C16 N6 C19 104.9(3)
C16 N6 Ni1 127.4(2)
C19 N6 Ni1 127.7(2)
N4 Ni1 N6 177.86(11)
N4 Ni1 N5 90.38(12)
N6 Ni1 N5 89.65(11)
N4 Ni1 N3 89.50(12)
N6 Ni1 N3 90.63(12)
N5 Ni1 N3 175.91(11)
N9 C84 C103 125.0(3)
N9 C84 C85 109.4(3)
C103 C84 C85 125.1(3)
C86 C85 C84 108.1(3)
C86 C85 H96 126.0
C84 C85 H96 126.0
C85 C86 C87 106.1(3)
C85 C86 C146 124.8(3)
C87 C86 C146 128.2(3)
N9 C87 C88 124.0(3)
N9 C87 C86 109.8(3)
C88 C87 C86 126.1(3)
C89 C88 C87 120.1(3)
C89 C88 C156 120.0(3)
C87 C88 C156 119.9(3)
N10 C89 C88 123.4(3)
N10 C89 C90 110.4(3)
C88 C89 C90 125.3(3)
C91 C90 C89 106.4(3)
C91 C90 C151 125.7(3)
C89 C90 C151 127.6(3)
C90 C91 C92 107.8(3)
C90 C91 H97 126.1
C92 C91 H97 126.1
N10 C92 C93 123.6(3)
N10 C92 C91 110.2(3)
C93 C92 C91 126.0(3)
C94 C93 C92 121.4(3)
C94 C93 C104 117.8(3)
C92 C93 C104 120.7(3)
C93 C94 N11 125.4(3)
C93 C94 C95 123.8(3)
N11 C94 C95 109.7(3)
C96 C95 C94 107.2(3)
C96 C95 H98 126.4
C94 C95 H98 126.4
C95 C96 C97 107.5(3)
C95 C96 H99 126.2
C97 C96 H99 126.2
N11 C97 C98 124.2(3)
N11 C97 C96 109.6(3)
C98 C97 C96 126.1(3)
C97 C98 C99 120.8(3)
C97 C98 C118 119.6(3)
C99 C98 C118 119.5(3)
N12 C99 C98 124.2(3)
N12 C99 C100 110.3(3)
C98 C99 C100 124.6(3)
C101 C100 C99 107.4(3)
C101 C100 H100 126.3
C99 C100 H100 126.3
C100 C101 C102 107.4(3)
C100 C101 H101 126.3
C102 C101 H101 126.3
C103 C102 N12 124.9(3)
C103 C102 C101 125.0(3)
N12 C102 C101 109.7(3)
C84 C103 C102 121.7(3)
C84 C103 C132 119.5(3)
C102 C103 C132 118.7(3)
C105 C104 C109 119.4(3)
C105 C104 C93 123.4(3)
C109 C104 C93 117.0(3)
C104 C105 C106 121.3(3)
C104 C105 H102 119.3
C106 C105 H102 119.3
C105 C106 C107 117.5(3)
C105 C106 C110 122.7(3)
C107 C106 C110 119.7(3)
C108 C107 C106 122.6(3)
C108 C107 H103 118.7
C106 C107 H103 118.7
C107 C108 C109 117.5(3)
C107 C108 C114 124.0(3)
C109 C108 C114 118.4(3)
C104 C109 C108 121.5(3)
C104 C109 H104 119.2
C108 C109 H104 119.2
C106 C110 C112 111.1(3)
C106 C110 C111 112.1(3)
C112 C110 C111 108.1(3)
C106 C110 C113 108.5(3)
C112 C110 C113 109.2(3)
C111 C110 C113 107.7(3)
C110 C111 H105 109.5
C110 C111 H106 109.5
H105 C111 H106 109.5
C110 C111 H107 109.5
H105 C111 H107 109.5
H106 C111 H107 109.5
C110 C112 H108 109.5
C110 C112 H109 109.5
H108 C112 H109 109.5
C110 C112 H110 109.5
H108 C112 H110 109.5
H109 C112 H110 109.5
C110 C113 H111 109.5
C110 C113 H112 109.5
H111 C113 H112 109.5
C110 C113 H113 109.5
H111 C113 H113 109.5
H112 C113 H113 109.5
C116 C114 C117 109.1(3)
C116 C114 C115 108.9(3)
C117 C114 C115 108.3(3)
C116 C114 C108 109.5(3)
C117 C114 C108 109.5(3)
C115 C114 C108 111.6(3)
C114 C115 H114 109.5
C114 C115 H115 109.5
H114 C115 H115 109.5
C114 C115 H116 109.5
H114 C115 H116 109.5
H115 C115 H116 109.5
C114 C116 H117 109.5
C114 C116 H118 109.5
H117 C116 H118 109.5
C114 C116 H119 109.5
H117 C116 H119 109.5
H118 C116 H119 109.5
C114 C117 H120 109.5
C114 C117 H121 109.5
H120 C117 H121 109.5
C114 C117 H122 109.5
H120 C117 H122 109.5
H121 C117 H122 109.5
C123 C118 C119 119.2(3)
C123 C118 C98 123.1(3)
C119 C118 C98 117.7(3)
C120 C119 C118 121.4(3)
C120 C119 H123 119.3
C118 C119 H123 119.3
C119 C120 C121 117.9(3)
C119 C120 C124 121.1(3)
C121 C120 C124 121.0(3)
C120 C121 C122 122.2(3)
C120 C121 H124 118.9
C122 C121 H124 118.9
C123 C122 C121 118.0(3)
C123 C122 C128 119.5(3)
C121 C122 C128 122.4(3)
C118 C123 C122 121.1(3)
C118 C123 H125 119.4
C122 C123 H125 119.4
C125 C124 C127 108.9(3)
C125 C124 C120 111.4(3)
C127 C124 C120 112.0(3)
C125 C124 C126 107.4(3)
C127 C124 C126 108.0(3)
C120 C124 C126 108.9(3)
C124 C125 H126 109.5
C124 C125 H127 109.5
H126 C125 H127 109.5
C124 C125 H128 109.5
H126 C125 H128 109.5
H127 C125 H128 109.5
C124 C126 H129 109.5
C124 C126 H130 109.5
H129 C126 H130 109.5
C124 C126 H131 109.5
H129 C126 H131 109.5
H130 C126 H131 109.5
C124 C127 H132 109.5
C124 C127 H133 109.5
H132 C127 H133 109.5
C124 C127 H134 109.5
H132 C127 H134 109.5
H133 C127 H134 109.5
C129 C128 C122 112.8(3)
C129 C128 C130 108.0(3)
C122 C128 C130 109.4(3)
C129 C128 C131 108.5(3)
C122 C128 C131 108.7(3)
C130 C128 C131 109.5(3)
C128 C129 H135 109.5
C128 C129 H136 109.5
H135 C129 H136 109.5
C128 C129 H137 109.5
H135 C129 H137 109.5
H136 C129 H137 109.5
C128 C130 H138 109.5
C128 C130 H139 109.5
H138 C130 H139 109.5
C128 C130 H140 109.5
H138 C130 H140 109.5
H139 C130 H140 109.5
C128 C131 H141 109.5
C128 C131 H142 109.5
H141 C131 H142 109.5
C128 C131 H143 109.5
H141 C131 H143 109.5
H142 C131 H143 109.5
C137 C132 C133 119.4(3)
C137 C132 C103 119.9(3)
C133 C132 C103 120.7(3)
C134 C133 C132 121.3(3)
C134 C133 H144 119.3
C132 C133 H144 119.3
C133 C134 C135 118.0(3)
C133 C134 C138 119.4(3)
C135 C134 C138 122.6(3)
C134 C135 C136 122.3(3)
C134 C135 H145 118.8
C136 C135 H145 118.8
C135 C136 C137 117.8(3)
C135 C136 C142 122.6(3)
C137 C136 C142 119.5(3)
C132 C137 C136 121.3(3)
C132 C137 H146 119.4
C136 C137 H146 119.4
C139 C138 C140 108.4(3)
C139 C138 C141 108.7(3)
C140 C138 C141 108.3(3)
C139 C138 C134 109.2(3)
C140 C138 C134 112.1(3)
C141 C138 C134 110.2(3)
C138 C139 H147 109.5
C138 C139 H148 109.5
H147 C139 H148 109.5
C138 C139 H149 109.5
H147 C139 H149 109.5
H148 C139 H149 109.5
C138 C140 H150 109.5
C138 C140 H151 109.5
H150 C140 H151 109.5
C138 C140 H152 109.5
H150 C140 H152 109.5
H151 C140 H152 109.5
C138 C141 H153 109.5
C138 C141 H154 109.5
H153 C141 H154 109.5
C138 C141 H155 109.5
H153 C141 H155 109.5
H154 C141 H155 109.5
C144 C142 C143 108.5(3)
C144 C142 C145 109.6(3)
C143 C142 C145 107.8(3)
C144 C142 C136 107.9(3)
C143 C142 C136 112.2(3)
C145 C142 C136 110.7(3)
C142 C143 H156 109.5
C142 C143 H157 109.5
H156 C143 H157 109.5
C142 C143 H158 109.5
H156 C143 H158 109.5
H157 C143 H158 109.5
C142 C144 H159 109.5
C142 C144 H160 109.5
H159 C144 H160 109.5
C142 C144 H161 109.5
H159 C144 H161 109.5
H160 C144 H161 109.5
C142 C145 H162 109.5
C142 C145 H163 109.5
H162 C145 H163 109.5
C142 C145 H164 109.5
H162 C145 H164 109.5
H163 C145 H164 109.5
N7 C146 C147 123.3(3)
N7 C146 C86 117.0(3)
C147 C146 C86 119.4(3)
C148 C147 C146 118.5(3)
C148 C147 H165 120.8
C146 C147 H165 120.8
C147 C148 C149 120.1(4)
C147 C148 H166 120.0
C149 C148 H166 120.0
C150 C149 C148 118.8(4)
C150 C149 H167 120.6
C148 C149 H167 120.6
N7 C150 C149 122.9(4)
N7 C150 H168 118.5
C149 C150 H168 118.5
C150 N7 C146 116.4(3)
N8 C151 C152 123.4(3)
N8 C151 C90 116.3(3)
C152 C151 C90 120.3(3)
C151 C152 C153 118.2(4)
C151 C152 H169 120.9
C153 C152 H169 120.9
C154 C153 C152 119.3(4)
C154 C153 H170 120.4
C152 C153 H170 120.4
C155 C154 C153 118.7(4)
C155 C154 H171 120.7
C153 C154 H171 120.7
N8 C155 C154 124.2(4)
N8 C155 H172 117.9
C154 C155 H172 117.9
C151 N8 C155 116.2(4)
C157 C156 C88 173.6(4)
C156 C157 C158 178.2(4)
C163 C158 C159 118.8(3)
C163 C158 C157 120.2(3)
C159 C158 C157 121.1(3)
C160 C159 C158 119.8(4)
C160 C159 H173 120.1
C158 C159 H173 120.1
C161 C160 C159 120.9(4)
C161 C160 H174 119.6
C159 C160 H174 119.6
C160 C161 C162 120.2(4)
C160 C161 H175 119.9
C162 C161 H175 119.9
C161 C162 C163 119.9(4)
C161 C162 H176 120.0
C163 C162 H176 120.0
C162 C163 C158 120.4(4)
C162 C163 H177 119.8
C158 C163 H177 119.8
C87 N9 C84 106.3(3)
C87 N9 Ni2 127.4(2)
C84 N9 Ni2 126.1(2)
C89 N10 C92 105.0(3)
C89 N10 Ni2 127.1(2)
C92 N10 Ni2 127.8(2)
C97 N11 C94 105.8(3)
C97 N11 Ni2 128.4(2)
C94 N11 Ni2 125.8(2)
C99 N12 C102 105.0(3)
C99 N12 Ni2 127.8(2)
C102 N12 Ni2 127.1(2)
N12 Ni2 N10 177.01(11)
N12 Ni2 N11 89.08(11)
N10 Ni2 N11 90.50(11)
N12 Ni2 N9 90.83(11)
N10 Ni2 N9 89.81(11)
N11 Ni2 N9 175.85(11)
C165 C164 Cl1 116.8(6)
C165 C164 H178 108.1
Cl1 C164 H178 108.1
C165 C164 H179 108.1
Cl1 C164 H179 108.1
H178 C164 H179 107.3
C164 C165 Cl2 120.3(7)
C164 C165 H180 107.2
Cl2 C165 H180 107.2
C164 C165 H181 107.2
Cl2 C165 H181 107.2
H180 C165 H181 106.9
N13 C167 C166 171.2(18)
N16 C173 C172 125.0(19)
C169 C168 H188 109.5
C169 C168 H189 109.5
H188 C168 H189 109.5
C169 C168 H190 109.5
H188 C168 H190 109.5
H189 C168 H190 109.5
N14 C169 C168 175.8(10)
C171 C170 H191 109.5
C171 C170 H192 109.5
H191 C170 H192 109.5
C171 C170 H193 109.5
H191 C170 H193 109.5
H192 C170 H193 109.5
N15 C171 C170 174.5(9)

loop_
_geom_bond_atom_site_label_1
_geom_bond_atom_site_label_2
_geom_bond_distance
C1 C20 1.383(5)
C1 N3 1.388(4)
C1 C2 1.416(4)
C2 C3 1.352(5)
C2 H1 0.9500
C3 C4 1.457(5)
C3 C63 1.481(5)
C4 N3 1.380(4)
C4 C5 1.393(5)
C5 C6 1.396(5)
C5 C73 1.429(5)
C6 N4 1.386(4)
C6 C7 1.431(5)
C7 C8 1.358(5)
C7 C68 1.490(5)
C8 C9 1.425(5)
C8 H2 0.9500
C9 C10 1.389(4)
C9 N4 1.393(4)
C10 C11 1.403(5)
C10 C21 1.493(5)
C11 N5 1.373(4)
C11 C12 1.435(4)
C12 C13 1.346(5)
C12 H3 0.9500
C13 C14 1.434(4)
C13 H4 0.9500
C14 C15 1.378(5)
C14 N5 1.382(4)
C15 C16 1.390(4)
C15 C35 1.507(4)
C16 N6 1.381(4)
C16 C17 1.428(5)
C17 C18 1.351(5)
C17 H5 0.9500
C18 C19 1.427(5)
C18 H6 0.9500
C19 N6 1.389(4)
C19 C20 1.392(4)
C20 C49 1.493(4)
C21 C22 1.394(5)
C21 C26 1.395(4)
C22 C23 1.395(5)
C22 H7 0.9500
C23 C24 1.394(5)
C23 C27 1.529(5)
C24 C25 1.398(5)
C24 H8 0.9500
C25 C26 1.386(5)
C25 C31 1.540(4)
C26 H9 0.9500
C27 C29 1.537(5)
C27 C30 1.538(5)
C27 C28 1.542(5)
C28 H10 0.9800
C28 H11 0.9800
C28 H12 0.9800
C29 H13 0.9800
C29 H14 0.9800
C29 H15 0.9800
C30 H16 0.9800
C30 H17 0.9800
C30 H18 0.9800
C31 C34 1.530(5)
C31 C33 1.537(5)
C31 C32 1.535(5)
C32 H19 0.9800
C32 H20 0.9800
C32 H21 0.9800
C33 H22 0.9800
C33 H23 0.9800
C33 H24 0.9800
C34 H25 0.9800
C34 H26 0.9800
C34 H27 0.9800
C35 C40 1.382(4)
C35 C36 1.390(4)
C36 C37 1.398(5)
C36 H28 0.9500
C37 C38 1.393(4)
C37 C41 1.531(4)
C38 C39 1.397(5)
C38 H29 0.9500
C39 C40 1.394(5)
C39 C45 1.541(5)
C40 H30 0.9500
C41 C42 1.537(5)
C41 C44 1.538(5)
C41 C43 1.542(5)
C42 H31 0.9800
C42 H32 0.9800
C42 H33 0.9800
C43 H34 0.9800
C43 H35 0.9800
C43 H36 0.9800
C44 H37 0.9800
C44 H38 0.9800
C44 H39 0.9800
C45 C46 1.518(5)
C45 C48 1.525(5)
C45 C47 1.527(5)
C46 H40 0.9800
C46 H41 0.9800
C46 H42 0.9800
C47 H43 0.9800
C47 H44 0.9800
C47 H45 0.9800
C48 H46 0.9800
C48 H47 0.9800
C48 H48 0.9800
C49 C54 1.389(4)
C49 C50 1.392(4)
C50 C51 1.393(5)
C50 H49 0.9500
C51 C52 1.390(5)
C51 C55 1.539(4)
C52 C53 1.401(5)
C52 H50 0.9500
C53 C54 1.381(5)
C53 C59 1.531(4)
C54 H51 0.9500
C55 C56 1.524(5)
C55 C57 1.529(5)
C55 C58 1.544(5)
C56 H52 0.9800
C56 H53 0.9800
C56 H54 0.9800
C57 H55 0.9800
C57 H56 0.9800
C57 H57 0.9800
C58 H58 0.9800
C58 H59 0.9800
C58 H60 0.9800
C59 C83 1.473(18)
C59 C60 1.508(6)
C59 C82 1.523(19)
C59 C62 1.542(7)
C59 C61 1.542(6)
C59 C81 1.557(17)
C60 H61 0.9800
C60 H62 0.9800
C60 H63 0.9800
C61 H64 0.9800
C61 H65 0.9800
C61 H66 0.9800
C62 H67 0.9800
C62 H68 0.9800
C62 H69 0.9800
C81 H70 0.9800
C81 H71 0.9800
C81 H72 0.9800
C82 H73 0.9800
C82 H74 0.9800
C82 H75 0.9800
C83 H76 0.9800
C83 H77 0.9800
C83 H78 0.9800
C63 C64 1.350(6)
C63 N1 1.376(5)
C64 C65 1.365(6)
C64 H200 0.9500
C65 C66 1.374(8)
C65 H80 0.9500
C66 C67 1.373(8)
C66 H81 0.9500
C67 N1 1.370(6)
C67 H82 0.9500
C68 N2 1.319(5)
C68 C69 1.411(6)
C69 C70 1.383(6)
C69 H87 0.9500
C70 C71 1.398(7)
C70 H88 0.9500
C71 C72 1.348(7)
C71 H89 0.9500
C72 N2 1.359(5)
C72 H90 0.9500
C73 C74 1.208(5)
C74 C75 1.429(5)
C75 C80 1.387(5)
C75 C76 1.397(5)
C76 C77 1.385(5)
C76 H91 0.9500
C77 C78 1.379(6)
C77 H92 0.9500
C78 C79 1.381(5)
C78 H93 0.9500
C79 C80 1.381(5)
C79 H94 0.9500
C80 H95 0.9500
N3 Ni1 1.910(3)
N4 Ni1 1.903(3)
N5 Ni1 1.905(3)
N6 Ni1 1.904(3)
C84 N9 1.384(4)
C84 C103 1.386(4)
C84 C85 1.430(4)
C85 C86 1.357(4)
C85 H96 0.9500
C86 C87 1.454(4)
C86 C146 1.487(4)
C87 N9 1.372(4)
C87 C88 1.399(4)
C88 C89 1.400(4)
C88 C156 1.429(4)
C89 N10 1.390(4)
C89 C90 1.443(5)
C90 C91 1.362(4)
C90 C151 1.488(5)
C91 C92 1.427(4)
C91 H97 0.9500
C92 N10 1.395(4)
C92 C93 1.394(4)
C93 C94 1.380(5)
C93 C104 1.499(4)
C94 N11 1.385(4)
C94 C95 1.438(4)
C95 C96 1.347(5)
C95 H98 0.9500
C96 C97 1.437(4)
C96 H99 0.9500
C97 N11 1.383(4)
C97 C98 1.386(4)
C98 C99 1.398(4)
C98 C118 1.493(4)
C99 N12 1.383(4)
C99 C100 1.426(5)
C100 C101 1.349(5)
C100 H100 0.9500
C101 C102 1.431(5)
C101 H101 0.9500
C102 C103 1.391(4)
C102 N12 1.396(4)
C103 C132 1.496(4)
C104 C105 1.386(4)
C104 C109 1.387(4)
C105 C106 1.393(4)
C105 H102 0.9500
C106 C107 1.410(5)
C106 C110 1.526(5)
C107 C108 1.384(5)
C107 H103 0.9500
C108 C109 1.402(4)
C108 C114 1.541(4)
C109 H104 0.9500
C110 C112 1.533(5)
C110 C111 1.535(5)
C110 C113 1.540(5)
C111 H105 0.9800
C111 H106 0.9800
C111 H107 0.9800
C112 H108 0.9800
C112 H109 0.9800
C112 H110 0.9800
C113 H111 0.9800
C113 H112 0.9800
C113 H113 0.9800
C114 C116 1.533(5)
C114 C117 1.533(5)
C114 C115 1.538(5)
C115 H114 0.9800
C115 H115 0.9800
C115 H116 0.9800
C116 H117 0.9800
C116 H118 0.9800
C116 H119 0.9800
C117 H120 0.9800
C117 H121 0.9800
C117 H122 0.9800
C118 C123 1.391(4)
C118 C119 1.400(4)
C119 C120 1.391(5)
C119 H123 0.9500
C120 C121 1.398(4)
C120 C124 1.537(4)
C121 C122 1.401(4)
C121 H124 0.9500
C122 C123 1.397(5)
C122 C128 1.535(4)
C123 H125 0.9500
C124 C125 1.522(5)
C124 C127 1.526(5)
C124 C126 1.547(5)
C125 H126 0.9800
C125 H127 0.9800
C125 H128 0.9800
C126 H129 0.9800
C126 H130 0.9800
C126 H131 0.9800
C127 H132 0.9800
C127 H133 0.9800
C127 H134 0.9800
C128 C129 1.531(5)
C128 C130 1.538(5)
C128 C131 1.544(6)
C129 H135 0.9800
C129 H136 0.9800
C129 H137 0.9800
C130 H138 0.9800
C130 H139 0.9800
C130 H140 0.9800
C131 H141 0.9800
C131 H142 0.9800
C131 H143 0.9800
C132 C137 1.376(4)
C132 C133 1.394(4)
C133 C134 1.385(4)
C133 H144 0.9500
C134 C135 1.391(4)
C134 C138 1.544(4)
C135 C136 1.393(4)
C135 H145 0.9500
C136 C137 1.398(4)
C136 C142 1.540(4)
C137 H146 0.9500
C138 C139 1.526(5)
C138 C140 1.534(5)
C138 C141 1.543(5)
C139 H147 0.9800
C139 H148 0.9800
C139 H149 0.9800
C140 H150 0.9800
C140 H151 0.9800
C140 H152 0.9800
C141 H153 0.9800
C141 H154 0.9800
C141 H155 0.9800
C142 C144 1.527(5)
C142 C143 1.532(5)
C142 C145 1.538(5)
C143 H156 0.9800
C143 H157 0.9800
C143 H158 0.9800
C144 H159 0.9800
C144 H160 0.9800
C144 H161 0.9800
C145 H162 0.9800
C145 H163 0.9800
C145 H164 0.9800
C146 N7 1.367(4)
C146 C147 1.369(5)
C147 C148 1.367(5)
C147 H165 0.9500
C148 C149 1.382(6)
C148 H166 0.9500
C149 C150 1.366(6)
C149 H167 0.9500
C150 N7 1.362(5)
C150 H168 0.9500
C151 N8 1.345(4)
C151 C152 1.369(5)
C152 C153 1.390(5)
C152 H169 0.9500
C153 C154 1.366(6)
C153 H170 0.9500
C154 C155 1.355(6)
C154 H171 0.9500
C155 N8 1.350(5)
C155 H172 0.9500
C156 C157 1.196(4)
C157 C158 1.434(5)
C158 C163 1.392(5)
C158 C159 1.405(5)
C159 C160 1.379(5)
C159 H173 0.9500
C160 C161 1.365(6)
C160 H174 0.9500
C161 C162 1.384(6)
C161 H175 0.9500
C162 C163 1.385(5)
C162 H176 0.9500
C163 H177 0.9500
N9 Ni2 1.916(3)
N10 Ni2 1.897(3)
N11 Ni2 1.906(3)
N12 Ni2 1.895(3)
Cl1 C164 1.760(9)
C164 C165 1.416(12)
C164 H178 0.9900
C164 H179 0.9900
C165 Cl2 1.726(12)
C165 H180 0.9900
C165 H181 0.9900
C166 C167 1.634(11)
C166 H194 0.9800
C166 H195 0.9800
C166 H196 0.9800
C167 N13 0.498(8)
C172 C173 1.585(17)
C172 H197 0.9800
C172 H198 0.9800
C172 H199 0.9800
C173 N16 1.30(3)
O1 C174 1.583(18)
C168 C169 1.412(10)
C168 H188 0.9800
C168 H189 0.9800
C168 H190 0.9800
C169 N14 1.218(10)
C170 C171 1.605(11)
C170 H191 0.9800
C170 H192 0.9800
C170 H193 0.9800
C171 N15 0.924(7)

loop_
_geom_torsion_atom_site_label_1
_geom_torsion_atom_site_label_2
_geom_torsion_atom_site_label_3
_geom_torsion_atom_site_label_4
_geom_torsion
C20 C1 C2 C3 166.8(3)
N3 C1 C2 C3 -4.6(4)
C1 C2 C3 C4 2.2(4)
C1 C2 C3 C63 174.7(3)
C2 C3 C4 N3 0.9(4)
C63 C3 C4 N3 -171.0(3)
C2 C3 C4 C5 179.4(3)
C63 C3 C4 C5 7.6(6)
N3 C4 C5 C6 25.9(5)
C3 C4 C5 C6 -152.5(3)
N3 C4 C5 C73 -156.6(3)
C3 C4 C5 C73 25.0(5)
C4 C5 C6 N4 -17.1(5)
C73 C5 C6 N4 165.6(3)
C4 C5 C6 C7 150.8(3)
C73 C5 C6 C7 -26.6(5)
N4 C6 C7 C8 3.8(4)
C5 C6 C7 C8 -165.4(3)
N4 C6 C7 C68 175.6(3)
C5 C6 C7 C68 6.4(6)
C6 C7 C8 C9 -4.8(4)
C68 C7 C8 C9 -176.8(3)
C7 C8 C9 C10 -170.1(3)
C7 C8 C9 N4 4.2(4)
N4 C9 C10 C11 -14.3(5)
C8 C9 C10 C11 159.2(3)
N4 C9 C10 C21 169.1(3)
C8 C9 C10 C21 -17.3(5)
C9 C10 C11 N5 10.4(5)
C21 C10 C11 N5 -173.0(3)
C9 C10 C11 C12 -159.4(3)
C21 C10 C11 C12 17.2(5)
N5 C11 C12 C13 -2.7(4)
C10 C11 C12 C13 168.5(3)
C11 C12 C13 C14 3.1(4)
C12 C13 C14 C15 171.1(3)
C12 C13 C14 N5 -2.5(4)
N5 C14 C15 C16 12.9(5)
C13 C14 C15 C16 -159.8(3)
N5 C14 C15 C35 -175.6(3)
C13 C14 C15 C35 11.7(5)
C14 C15 C16 N6 -8.1(5)
C35 C15 C16 N6 -179.8(3)
C14 C15 C16 C17 161.0(3)
C35 C15 C16 C17 -10.7(5)
N6 C16 C17 C18 4.4(4)
C15 C16 C17 C18 -166.0(3)
C16 C17 C18 C19 -3.4(4)
C17 C18 C19 N6 1.3(4)
C17 C18 C19 C20 -172.0(3)
N3 C1 C20 C19 5.4(5)
C2 C1 C20 C19 -164.6(3)
N3 C1 C20 C49 178.8(3)
C2 C1 C20 C49 8.7(5)
N6 C19 C20 C1 -10.8(5)
C18 C19 C20 C1 161.6(3)
N6 C19 C20 C49 176.0(3)
C18 C19 C20 C49 -11.5(5)
C9 C10 C21 C22 57.1(4)
C11 C10 C21 C22 -119.6(4)
C9 C10 C21 C26 -121.3(3)
C11 C10 C21 C26 62.0(4)
C26 C21 C22 C23 2.1(5)
C10 C21 C22 C23 -176.4(3)
C21 C22 C23 C24 -0.6(5)
C21 C22 C23 C27 177.4(3)
C22 C23 C24 C25 -1.0(5)
C27 C23 C24 C25 -179.0(3)
C23 C24 C25 C26 1.1(5)
C23 C24 C25 C31 178.9(3)
C24 C25 C26 C21 0.5(5)
C31 C25 C26 C21 -177.4(3)
C22 C21 C26 C25 -2.0(5)
C10 C21 C26 C25 176.5(3)
C22 C23 C27 C29 172.9(3)
C24 C23 C27 C29 -9.2(5)
C22 C23 C27 C30 52.2(4)
C24 C23 C27 C30 -129.9(3)
C22 C23 C27 C28 -67.2(4)
C24 C23 C27 C28 110.7(4)
C26 C25 C31 C34 -49.8(4)
C24 C25 C31 C34 132.4(4)
C26 C25 C31 C33 -170.3(3)
C24 C25 C31 C33 11.9(5)
C26 C25 C31 C32 70.2(4)
C24 C25 C31 C32 -107.6(4)
C14 C15 C35 C40 -75.3(4)
C16 C15 C35 C40 96.6(4)
C14 C15 C35 C36 107.3(4)
C16 C15 C35 C36 -80.8(4)
C40 C35 C36 C37 0.8(5)
C15 C35 C36 C37 178.2(3)
C35 C36 C37 C38 -0.9(5)
C35 C36 C37 C41 -179.3(3)
C36 C37 C38 C39 0.2(5)
C41 C37 C38 C39 178.7(3)
C37 C38 C39 C40 0.6(5)
C37 C38 C39 C45 -179.5(3)
C36 C35 C40 C39 0.0(5)
C15 C35 C40 C39 -177.4(3)
C38 C39 C40 C35 -0.7(5)
C45 C39 C40 C35 179.4(3)
C38 C37 C41 C42 178.1(3)
C36 C37 C41 C42 -3.5(5)
C38 C37 C41 C44 -61.6(4)
C36 C37 C41 C44 116.8(4)
C38 C37 C41 C43 57.3(4)
C36 C37 C41 C43 -124.3(4)
C40 C39 C45 C46 -175.2(4)
C38 C39 C45 C46 4.9(5)
C40 C39 C45 C48 -54.3(4)
C38 C39 C45 C48 125.8(4)
C40 C39 C45 C47 64.7(4)
C38 C39 C45 C47 -115.2(4)
C1 C20 C49 C54 104.2(4)
C19 C20 C49 C54 -82.3(4)
C1 C20 C49 C50 -71.1(4)
C19 C20 C49 C50 102.4(4)
C54 C49 C50 C51 -0.9(6)
C20 C49 C50 C51 174.5(3)
C49 C50 C51 C52 0.2(6)
C49 C50 C51 C55 -176.7(3)
C50 C51 C52 C53 0.5(6)
C55 C51 C52 C53 177.3(4)
C51 C52 C53 C54 -0.6(6)
C51 C52 C53 C59 -179.0(3)
C52 C53 C54 C49 -0.2(5)
C59 C53 C54 C49 178.3(3)
C50 C49 C54 C53 0.9(5)
C20 C49 C54 C53 -174.5(3)
C52 C51 C55 C56 127.9(4)
C50 C51 C55 C56 -55.3(5)
C52 C51 C55 C57 6.9(5)
C50 C51 C55 C57 -176.3(4)
C52 C51 C55 C58 -112.8(4)
C50 C51 C55 C58 64.0(4)
C54 C53 C59 C83 165.2(13)
C52 C53 C59 C83 -16.4(14)
C54 C53 C59 C60 -1.3(6)
C52 C53 C59 C60 177.1(4)
C54 C53 C59 C82 44.5(10)
C52 C53 C59 C82 -137.1(9)
C54 C53 C59 C62 117.5(5)
C52 C53 C59 C62 -64.1(5)
C54 C53 C59 C61 -123.4(5)
C52 C53 C59 C61 55.0(5)
C54 C53 C59 C81 -69.8(9)
C52 C53 C59 C81 108.6(9)
C2 C3 C63 C64 -131.3(4)
C4 C3 C63 C64 39.3(5)
C2 C3 C63 N1 42.8(5)
C4 C3 C63 N1 -146.5(4)
N1 C63 C64 C65 2.3(6)
C3 C63 C64 C65 176.1(3)
C63 C64 C65 C66 -1.3(6)
C64 C65 C66 C67 -0.3(7)
C65 C66 C67 N1 0.9(7)
C66 C67 N1 C63 0.0(7)
C64 C63 N1 C67 -1.7(6)
C3 C63 N1 C67 -175.6(4)
C8 C7 C68 N2 -80.0(5)
C6 C7 C68 N2 109.7(5)
C8 C7 C68 C69 99.5(5)
C6 C7 C68 C69 -70.8(5)
N2 C68 C69 C70 1.7(7)
C7 C68 C69 C70 -177.8(4)
C68 C69 C70 C71 -0.9(7)
C69 C70 C71 C72 0.5(8)
C70 C71 C72 N2 -0.8(8)
C69 C68 N2 C72 -1.9(6)
C7 C68 N2 C72 177.6(4)
C71 C72 N2 C68 1.5(7)
C4 C5 C73 C74 37(3)
C6 C5 C73 C74 -146(3)
C5 C73 C74 C75 -73(5)
C73 C74 C75 C80 43(3)
C73 C74 C75 C76 -135(3)
C80 C75 C76 C77 -1.4(6)
C74 C75 C76 C77 176.9(4)
C75 C76 C77 C78 1.6(6)
C76 C77 C78 C79 -0.8(7)
C77 C78 C79 C80 0.0(6)
C78 C79 C80 C75 0.2(6)
C76 C75 C80 C79 0.6(6)
C74 C75 C80 C79 -177.8(4)
C5 C4 N3 C1 177.7(3)
C3 C4 N3 C1 -3.6(4)
C5 C4 N3 Ni1 -3.5(5)
C3 C4 N3 Ni1 175.1(2)
C20 C1 N3 C4 -166.3(3)
C2 C1 N3 C4 5.0(3)
C20 C1 N3 Ni1 14.9(4)
C2 C1 N3 Ni1 -173.7(2)
C5 C6 N4 C9 168.3(3)
C7 C6 N4 C9 -1.2(3)
C5 C6 N4 Ni1 -13.9(4)
C7 C6 N4 Ni1 176.7(2)
C10 C9 N4 C6 172.7(3)
C8 C9 N4 C6 -1.8(3)
C10 C9 N4 Ni1 -5.1(4)
C8 C9 N4 Ni1 -179.6(2)
C10 C11 N5 C14 -169.9(3)
C12 C11 N5 C14 1.2(3)
C10 C11 N5 Ni1 12.9(4)
C12 C11 N5 Ni1 -176.1(2)
C15 C14 N5 C11 -173.0(3)
C13 C14 N5 C11 0.8(3)
C15 C14 N5 Ni1 4.2(4)
C13 C14 N5 Ni1 177.9(2)
C15 C16 N6 C19 167.1(3)
C17 C16 N6 C19 -3.4(3)
C15 C16 N6 Ni1 -13.6(4)
C17 C16 N6 Ni1 175.8(2)
C20 C19 N6 C16 174.7(3)
C18 C19 N6 C16 1.3(3)
C20 C19 N6 Ni1 -4.5(4)
C18 C19 N6 Ni1 -177.9(2)
C6 N4 Ni1 N6 -67(3)
C9 N4 Ni1 N6 111(3)
C6 N4 Ni1 N5 -157.6(3)
C9 N4 Ni1 N5 19.8(3)
C6 N4 Ni1 N3 26.5(3)
C9 N4 Ni1 N3 -156.1(3)
C16 N6 Ni1 N4 -69(3)
C19 N6 Ni1 N4 110(3)
C16 N6 Ni1 N5 22.1(3)
C19 N6 Ni1 N5 -158.8(3)
C16 N6 Ni1 N3 -162.0(3)
C19 N6 Ni1 N3 17.2(3)
C11 N5 Ni1 N4 -23.2(3)
C14 N5 Ni1 N4 160.1(3)
C11 N5 Ni1 N6 158.9(3)
C14 N5 Ni1 N6 -17.7(3)
C11 N5 Ni1 N3 65.1(18)
C14 N5 Ni1 N3 -111.6(17)
C4 N3 Ni1 N4 -18.2(3)
C1 N3 Ni1 N4 160.3(3)
C4 N3 Ni1 N6 159.6(3)
C1 N3 Ni1 N6 -21.8(3)
C4 N3 Ni1 N5 -106.5(17)
C1 N3 Ni1 N5 72.0(18)
N9 C84 C85 C86 3.8(4)
C103 C84 C85 C86 -168.6(3)
C84 C85 C86 C87 -1.5(3)
C84 C85 C86 C146 -171.5(3)
C85 C86 C87 N9 -1.3(4)
C146 C86 C87 N9 168.2(3)
C85 C86 C87 C88 178.7(3)
C146 C86 C87 C88 -11.7(5)
N9 C87 C88 C89 -26.2(5)
C86 C87 C88 C89 153.8(3)
N9 C87 C88 C156 153.0(3)
C86 C87 C88 C156 -27.1(5)
C87 C88 C89 N10 13.5(5)
C156 C88 C89 N10 -165.7(3)
C87 C88 C89 C90 -154.5(3)
C156 C88 C89 C90 26.3(5)
N10 C89 C90 C91 -3.9(4)
C88 C89 C90 C91 165.4(3)
N10 C89 C90 C151 -177.9(3)
C88 C89 C90 C151 -8.6(5)
C89 C90 C91 C92 3.8(4)
C151 C90 C91 C92 178.0(3)
C90 C91 C92 N10 -2.6(4)
C90 C91 C92 C93 171.9(3)
N10 C92 C93 C94 15.1(5)
C91 C92 C93 C94 -158.7(3)
N10 C92 C93 C104 -167.3(3)
C91 C92 C93 C104 18.8(5)
C92 C93 C94 N11 -7.9(5)
C104 C93 C94 N11 174.4(3)
C92 C93 C94 C95 158.7(3)
C104 C93 C94 C95 -18.9(5)
C93 C94 C95 C96 -164.2(3)
N11 C94 C95 C96 4.3(4)
C94 C95 C96 C97 -4.3(4)
C95 C96 C97 N11 3.1(4)
C95 C96 C97 C98 -172.3(3)
N11 C97 C98 C99 -14.6(5)
C96 C97 C98 C99 160.2(3)
N11 C97 C98 C118 168.8(3)
C96 C97 C98 C118 -16.5(5)
C97 C98 C99 N12 8.9(5)
C118 C98 C99 N12 -174.5(3)
C97 C98 C99 C100 -159.4(3)
C118 C98 C99 C100 17.2(5)
N12 C99 C100 C101 -3.8(4)
C98 C99 C100 C101 165.9(3)
C99 C100 C101 C102 3.4(4)
C100 C101 C102 C103 170.5(3)
C100 C101 C102 N12 -2.0(4)
N9 C84 C103 C102 -2.9(5)
C85 C84 C103 C102 168.2(3)
N9 C84 C103 C132 -177.7(3)
C85 C84 C103 C132 -6.6(5)
N12 C102 C103 C84 9.1(5)
C101 C102 C103 C84 -162.3(3)
N12 C102 C103 C132 -176.0(3)
C101 C102 C103 C132 12.6(5)
C94 C93 C104 C105 108.9(4)
C92 C93 C104 C105 -68.7(4)
C94 C93 C104 C109 -66.7(4)
C92 C93 C104 C109 115.7(4)
C109 C104 C105 C106 -0.8(5)
C93 C104 C105 C106 -176.3(3)
C104 C105 C106 C107 -0.4(5)
C104 C105 C106 C110 176.8(3)
C105 C106 C107 C108 0.5(5)
C110 C106 C107 C108 -176.8(3)
C106 C107 C108 C109 0.6(5)
C106 C107 C108 C114 178.3(3)
C105 C104 C109 C108 2.0(5)
C93 C104 C109 C108 177.7(3)
C107 C108 C109 C104 -1.9(5)
C114 C108 C109 C104 -179.7(3)
C105 C106 C110 C112 129.2(4)
C107 C106 C110 C112 -53.7(4)
C105 C106 C110 C111 8.1(5)
C107 C106 C110 C111 -174.8(3)
C105 C106 C110 C113 -110.8(4)
C107 C106 C110 C113 66.3(4)
C107 C108 C114 C116 -115.1(4)
C109 C108 C114 C116 62.6(4)
C107 C108 C114 C117 125.4(4)
C109 C108 C114 C117 -56.9(4)
C107 C108 C114 C115 5.5(5)
C109 C108 C114 C115 -176.8(3)
C97 C98 C118 C123 66.3(4)
C99 C98 C118 C123 -110.3(4)
C97 C98 C118 C119 -111.1(4)
C99 C98 C118 C119 72.2(4)
C123 C118 C119 C120 -0.6(5)
C98 C118 C119 C120 177.0(3)
C118 C119 C120 C121 -0.3(5)
C118 C119 C120 C124 -177.3(3)
C119 C120 C121 C122 1.0(5)
C124 C120 C121 C122 177.9(3)
C120 C121 C122 C123 -0.7(5)
C120 C121 C122 C128 -178.9(3)
C119 C118 C123 C122 0.8(5)
C98 C118 C123 C122 -176.6(3)
C121 C122 C123 C118 -0.2(5)
C128 C122 C123 C118 178.1(3)
C119 C120 C124 C125 -26.4(5)
C121 C120 C124 C125 156.8(4)
C119 C120 C124 C127 -148.7(3)
C121 C120 C124 C127 34.5(5)
C119 C120 C124 C126 91.9(4)
C121 C120 C124 C126 -84.9(4)
C123 C122 C128 C129 175.9(3)
C121 C122 C128 C129 -5.9(5)
C123 C122 C128 C130 55.8(4)
C121 C122 C128 C130 -126.0(4)
C123 C122 C128 C131 -63.7(4)
C121 C122 C128 C131 114.4(4)
C84 C103 C132 C137 -110.5(4)
C102 C103 C132 C137 74.5(4)
C84 C103 C132 C133 68.9(4)
C102 C103 C132 C133 -106.1(4)
C137 C132 C133 C134 -0.1(5)
C103 C132 C133 C134 -179.5(3)
C132 C133 C134 C135 0.1(5)
C132 C133 C134 C138 -178.8(3)
C133 C134 C135 C136 0.2(5)
C138 C134 C135 C136 179.0(3)
C134 C135 C136 C137 -0.4(5)
C134 C135 C136 C142 175.0(3)
C133 C132 C137 C136 -0.2(5)
C103 C132 C137 C136 179.2(3)
C135 C136 C137 C132 0.5(5)
C142 C136 C137 C132 -175.1(3)
C133 C134 C138 C139 70.3(4)
C135 C134 C138 C139 -108.6(4)
C133 C134 C138 C140 -169.7(3)
C135 C134 C138 C140 11.5(5)
C133 C134 C138 C141 -49.0(4)
C135 C134 C138 C141 132.1(3)
C135 C136 C142 C144 -106.1(4)
C137 C136 C142 C144 69.2(4)
C135 C136 C142 C143 13.4(5)
C137 C136 C142 C143 -171.2(3)
C135 C136 C142 C145 133.9(3)
C137 C136 C142 C145 -50.7(4)
C85 C86 C146 N7 -46.6(5)
C87 C86 C146 N7 145.7(3)
C85 C86 C146 C147 127.2(4)
C87 C86 C146 C147 -40.5(5)
N7 C146 C147 C148 -1.7(5)
C86 C146 C147 C148 -175.0(3)
C146 C147 C148 C149 0.8(5)
C147 C148 C149 C150 0.2(6)
C148 C149 C150 N7 -0.5(6)
C149 C150 N7 C146 -0.2(5)
C147 C146 N7 C150 1.3(5)
C86 C146 N7 C150 174.8(3)
C91 C90 C151 N8 83.5(4)
C89 C90 C151 N8 -103.6(4)
C91 C90 C151 C152 -95.0(4)
C89 C90 C151 C152 77.9(5)
N8 C151 C152 C153 0.6(6)
C90 C151 C152 C153 178.9(3)
C151 C152 C153 C154 0.0(6)
C152 C153 C154 C155 -0.4(6)
C153 C154 C155 N8 0.1(7)
C152 C151 N8 C155 -0.8(6)
C90 C151 N8 C155 -179.2(3)
C154 C155 N8 C151 0.5(6)
C89 C88 C156 C157 104(3)
C87 C88 C156 C157 -75(3)
C88 C156 C157 C158 -153(10)
C156 C157 C158 C163 86(12)
C156 C157 C158 C159 -94(12)
C163 C158 C159 C160 -1.2(6)
C157 C158 C159 C160 178.6(4)
C158 C159 C160 C161 1.8(6)
C159 C160 C161 C162 -1.4(7)
C160 C161 C162 C163 0.4(7)
C161 C162 C163 C158 0.2(6)
C159 C158 C163 C162 0.2(6)
C157 C158 C163 C162 -179.6(4)
C88 C87 N9 C84 -176.5(3)
C86 C87 N9 C84 3.6(3)
C88 C87 N9 Ni2 8.3(4)
C86 C87 N9 Ni2 -171.7(2)
C103 C84 N9 C87 167.9(3)
C85 C84 N9 C87 -4.5(3)
C103 C84 N9 Ni2 -16.8(4)
C85 C84 N9 Ni2 170.8(2)
C88 C89 N10 C92 -167.3(3)
C90 C89 N10 C92 2.3(3)
C88 C89 N10 Ni2 16.7(4)
C90 C89 N10 Ni2 -173.7(2)
C93 C92 N10 C89 -174.5(3)
C91 C92 N10 C89 0.1(3)
C93 C92 N10 Ni2 1.4(4)
C91 C92 N10 Ni2 176.1(2)
C98 C97 N11 C94 175.1(3)
C96 C97 N11 C94 -0.4(3)
C98 C97 N11 Ni2 -3.5(4)
C96 C97 N11 Ni2 -179.0(2)
C93 C94 N11 C97 166.0(3)
C95 C94 N11 C97 -2.3(3)
C93 C94 N11 Ni2 -15.4(4)
C95 C94 N11 Ni2 176.3(2)
C98 C99 N12 C102 -167.3(3)
C100 C99 N12 C102 2.4(3)
C98 C99 N12 Ni2 14.9(4)
C100 C99 N12 Ni2 -175.3(2)
C103 C102 N12 C99 -172.9(3)
C101 C102 N12 C99 -0.3(3)
C103 C102 N12 Ni2 4.9(4)
C101 C102 N12 Ni2 177.5(2)
C99 N12 Ni2 N10 58(2)
C102 N12 Ni2 N10 -119(2)
C99 N12 Ni2 N11 -23.9(3)
C102 N12 Ni2 N11 158.9(2)
C99 N12 Ni2 N9 160.3(2)
C102 N12 Ni2 N9 -17.0(3)
C89 N10 Ni2 N12 76(2)
C92 N10 Ni2 N12 -99(2)
C89 N10 Ni2 N11 158.3(3)
C92 N10 Ni2 N11 -16.8(3)
C89 N10 Ni2 N9 -25.9(3)
C92 N10 Ni2 N9 159.0(3)
C97 N11 Ni2 N12 18.5(3)
C94 N11 Ni2 N12 -159.8(3)
C97 N11 Ni2 N10 -158.5(3)
C94 N11 Ni2 N10 23.2(3)
C97 N11 Ni2 N9 107.3(16)
C94 N11 Ni2 N9 -71.0(17)
C87 N9 Ni2 N12 -163.1(3)
C84 N9 Ni2 N12 22.6(3)
C87 N9 Ni2 N10 14.0(3)
C84 N9 Ni2 N10 -160.4(3)
C87 N9 Ni2 N11 108.2(16)
C84 N9 Ni2 N11 -66.1(17)
Cl1 C164 C165 Cl2 -63.8(10)
